data_4033014
loop_
_publ_author_name
'Hurtley, Anna E.'
'Stone, Elizabeth A.'
'Metrano, Anthony J.'
'Miller, Scott J.'

_publ_section_title
;
 Desymmetrization of Diarylmethylamido Bis(phenols) through
 Peptide-Catalyzed Bromination: Enantiodivergence as a Consequence of a 2
 amu Alteration at an Achiral Residue within the Catalyst.
;
_journal_issue 21
_journal_name_full 'The Journal of organic chemistry'
_journal_page_first 11326
_journal_page_last 11336
_journal_paper_doi 10.1021/acs.joc.7b02339
_journal_volume 82
_journal_year 2017
_chemical_absolute_configuration unk
_chemical_formula_moiety 'C34 H34 Br N3 O5'
_chemical_formula_sum 'C34 H34 Br N3 O5'
_chemical_formula_weight 644.55
_space_group_crystal_system triclinic
_space_group_IT_number 1
_space_group_name_Hall 'P 1'
_space_group_name_H-M_alt 'P 1'
_symmetry_space_group_name_Hall 'P 1'
_symmetry_space_group_name_H-M 'P 1'
_atom_sites_solution_hydrogens geom
_atom_sites_solution_primary SHELXT
_atom_sites_solution_secondary difmap
_audit_creation_method SHELXL-2014/7
_cell_angle_alpha 82.2070(18)
_cell_angle_beta 89.031(2)
_cell_angle_gamma 82.4628(19)
_cell_formula_units_Z 6
_cell_length_a 11.4675(3)
_cell_length_b 17.3110(4)
_cell_length_c 23.6038(6)
_cell_measurement_reflns_used 60422
_cell_measurement_temperature 93(2)
_cell_measurement_theta_max 66.7510
_cell_measurement_theta_min 2.5680
_cell_volume 4602.3(2)
_computing_cell_refinement 'CrysAlisPro 1.171.38.41o (Rigaku OD, 2015)'
_computing_data_collection 'CrysAlisPro 1.171.38.41o (Rigaku OD, 2015)'
_computing_data_reduction 'CrysAlisPro 1.171.38.41o (Rigaku OD, 2015)'
_computing_molecular_graphics
;
Dolomanov, O.V.; Bourhis, L.J.; Gildea, R.J.; Howard, J.A.K.; Puschmann, H., 
OLEX2: A complete structure solution, refinement and analysis program
(2009). J. Appl. Cryst., 42, 339-341.
;
_computing_publication_material 'CIFTAB-2014/2 (Sheldrick, 2014)'
_computing_structure_refinement 'SHELXL-2014/7 (Sheldrick, 2014)'
_computing_structure_solution 'SHELXT-2014/5 (Sheldrick, 2014)'
_diffrn_ambient_temperature 93(2)
_diffrn_detector_area_resol_mean 22.2
_diffrn_measured_fraction_theta_full 0.976
_diffrn_measured_fraction_theta_max 0.976
_diffrn_measurement_device_type 'Rigaku Saturn 944+ CCD'
_diffrn_measurement_method \w
_diffrn_radiation_type CuK\a
_diffrn_radiation_wavelength 1.54184
_diffrn_reflns_av_R_equivalents 0.0478
_diffrn_reflns_av_unetI/netI 0.0306
_diffrn_reflns_Laue_measured_fraction_full 0.976
_diffrn_reflns_Laue_measured_fraction_max 0.976
_diffrn_reflns_limit_h_max 12
_diffrn_reflns_limit_h_min -12
_diffrn_reflns_limit_k_max 20
_diffrn_reflns_limit_k_min -20
_diffrn_reflns_limit_l_max 28
_diffrn_reflns_limit_l_min -28
_diffrn_reflns_number 159288
_diffrn_reflns_point_group_measured_fraction_full 0.921
_diffrn_reflns_point_group_measured_fraction_max 0.921
_diffrn_reflns_theta_full 66.593
_diffrn_reflns_theta_max 66.593
_diffrn_reflns_theta_min 1.889
_diffrn_source 'fine-focus sealed X-ray tube'
_exptl_absorpt_coefficient_mu 2.206
_exptl_absorpt_correction_T_max 1.00000
_exptl_absorpt_correction_T_min 0.77892
_exptl_absorpt_correction_type multi-scan
_exptl_absorpt_process_details 'Jacobson, R. (1998) Private Communication'
_exptl_crystal_colour Colorless
_exptl_crystal_density_diffrn 1.395
_exptl_crystal_density_method 'not measured'
_exptl_crystal_description Plate
_exptl_crystal_F_000 2004
_exptl_crystal_size_max 0.200
_exptl_crystal_size_mid 0.200
_exptl_crystal_size_min 0.010
_refine_diff_density_max 4.489
_refine_diff_density_min -1.030
_refine_diff_density_rms 0.106
_refine_ls_abs_structure_details
; 
 Flack x determined using 11896 quotients [(I+)-(I-)]/[(I+)+(I-)] 
 (Parsons, Flack and Wagner, Acta Cryst. B69 (2013) 249-259). 
;
_refine_ls_abs_structure_Flack -0.016(4)
_refine_ls_extinction_method none
_refine_ls_goodness_of_fit_ref 1.026
_refine_ls_hydrogen_treatment constr
_refine_ls_matrix_type full
_refine_ls_number_parameters 2365
_refine_ls_number_reflns 29946
_refine_ls_number_restraints 3
_refine_ls_restrained_S_all 1.026
_refine_ls_R_factor_all 0.0688
_refine_ls_R_factor_gt 0.0654
_refine_ls_shift/su_max 0.001
_refine_ls_shift/su_mean 0.000
_refine_ls_structure_factor_coef Fsqd
_refine_ls_weighting_details 'w=1/[\s^2^(Fo^2^)+(0.1251P)^2^+3.7203P] where P=(Fo^2^+2Fc^2^)/3'
_refine_ls_weighting_scheme calc
_refine_ls_wR_factor_gt 0.1671
_refine_ls_wR_factor_ref 0.1719
_reflns_Friedel_coverage 0.888
_reflns_Friedel_fraction_full 0.867
_reflns_Friedel_fraction_max 0.867
_reflns_number_gt 28036
_reflns_number_total 29946
_reflns_threshold_expression 'I > 2\s(I)'
_cod_data_source_file jo7b02339_si_003.cif
_cod_data_source_block 007-16117
_cod_depositor_comments 'Adding full bibliography for 4033013--4033014.cif.'
_cod_original_cell_volume 4602.28(19)
_cod_database_code 4033014
_shelx_shelxl_version_number 2014/7
_shelx_space_group_comment
; 
The symmetry employed for this shelxl refinement is uniquely defined 
by the following loop, which should always be used as a source of 
symmetry information in preference to the above space-group names. 
They are only intended as comments. 
;
_shelx_estimated_absorpt_t_min 0.667
_shelx_estimated_absorpt_t_max 0.978

loop_
_space_group_symop_operation_xyz
'x, y, z'

loop_
_atom_site_label
_atom_site_type_symbol
_atom_site_fract_x
_atom_site_fract_y
_atom_site_fract_z
_atom_site_U_iso_or_equiv
_atom_site_adp_type
_atom_site_occupancy
_atom_site_site_symmetry_order
_atom_site_calc_flag
_atom_site_refinement_flags_posn
_atom_site_refinement_flags_adp
Br1A Br 0.27294(8) 1.04382(6) -0.15877(4) 0.0451(2) Uani 1 1 d . .
O1A O 0.6608(5) 0.7805(3) -0.0743(2) 0.0352(11) Uani 1 1 d . .
O2A O 0.1780(5) 0.9007(4) -0.1836(2) 0.0470(14) Uani 1 1 d . .
H2A H 0.1600 0.8595 -0.1943 0.070 Uiso 1 1 calc R U
O3A O 0.1694(6) 0.7557(4) -0.1793(3) 0.0565(16) Uani 1 1 d . .
O4A O 0.2371(5) 0.8951(3) 0.2006(2) 0.0452(13) Uani 1 1 d . .
H4A H 0.2675 0.9257 0.2189 0.068 Uiso 1 1 calc R U
O5A O 0.3914(5) 0.9905(3) 0.21663(19) 0.0344(11) Uani 1 1 d . .
N1A N 0.5651(5) 0.7549(3) 0.0079(2) 0.0280(12) Uani 1 1 d . .
H1A H 0.5514 0.7202 0.0373 0.034 Uiso 1 1 calc R U
N2A N 0.2106(6) 0.6712(4) -0.0987(3) 0.0426(15) Uani 1 1 d . .
N3A N 0.4420(6) 1.0633(3) 0.1353(2) 0.0326(13) Uani 1 1 d . .
C1A C 0.4996(6) 0.8341(4) 0.0023(3) 0.0278(14) Uani 1 1 d . .
H1AA H 0.5580 0.8724 -0.0051 0.033 Uiso 1 1 calc R U
C2A C 0.4154(6) 0.8487(4) -0.0482(3) 0.0285(14) Uani 1 1 d . .
C3A C 0.3891(6) 0.9244(4) -0.0767(3) 0.0331(15) Uani 1 1 d . .
H3A H 0.4261 0.9658 -0.0652 0.040 Uiso 1 1 calc R U
C4A C 0.3102(6) 0.9405(5) -0.1213(3) 0.0363(16) Uani 1 1 d . .
C5A C 0.2537(7) 0.8816(5) -0.1396(3) 0.0385(17) Uani 1 1 d . .
C6A C 0.2771(7) 0.8044(5) -0.1095(3) 0.0356(16) Uani 1 1 d . .
C7A C 0.3594(6) 0.7889(4) -0.0649(3) 0.0339(15) Uani 1 1 d . .
H7A H 0.3772 0.7368 -0.0458 0.041 Uiso 1 1 calc R U
C8A C 0.2158(7) 0.7420(5) -0.1307(3) 0.0444(19) Uani 1 1 d . .
C9A C 0.1558(9) 0.6128(6) -0.1268(4) 0.057(2) Uani 1 1 d . .
H9AA H 0.0702 0.6221 -0.1226 0.086 Uiso 1 1 calc R U
H9AB H 0.1852 0.5596 -0.1089 0.086 Uiso 1 1 calc R U
H9AC H 0.1761 0.6184 -0.1675 0.086 Uiso 1 1 calc R U
C10A C 0.2197(7) 0.6540(5) -0.0376(4) 0.0397(17) Uani 1 1 d . .
C11A C 0.1406(7) 0.6952(5) -0.0042(4) 0.0418(17) Uani 1 1 d . .
H11A H 0.0854 0.7375 -0.0212 0.050 Uiso 1 1 calc R U
C12A C 0.1435(8) 0.6737(5) 0.0541(4) 0.0472(19) Uani 1 1 d . .
H12A H 0.0908 0.7022 0.0776 0.057 Uiso 1 1 calc R U
C13A C 0.2220(9) 0.6114(5) 0.0789(4) 0.052(2) Uani 1 1 d . .
H13A H 0.2222 0.5959 0.1191 0.062 Uiso 1 1 calc R U
C14A C 0.3006(9) 0.5720(5) 0.0438(4) 0.055(2) Uani 1 1 d . .
H14A H 0.3558 0.5295 0.0604 0.066 Uiso 1 1 calc R U
C15A C 0.2998(8) 0.5933(5) -0.0145(4) 0.0457(19) Uani 1 1 d . .
H15A H 0.3541 0.5663 -0.0382 0.055 Uiso 1 1 calc R U
C16A C 0.4334(6) 0.8506(4) 0.0560(3) 0.0288(14) Uani 1 1 d . .
C17A C 0.4514(6) 0.9125(4) 0.0841(3) 0.0264(13) Uani 1 1 d . .
H17A H 0.5106 0.9438 0.0703 0.032 Uiso 1 1 calc R U
C18A C 0.3862(6) 0.9316(4) 0.1323(3) 0.0271(13) Uani 1 1 d . .
C19A C 0.3036(7) 0.8824(4) 0.1537(3) 0.0335(15) Uani 1 1 d . .
C20A C 0.2840(7) 0.8188(4) 0.1261(3) 0.0356(16) Uani 1 1 d . .
H20A H 0.2268 0.7862 0.1406 0.043 Uiso 1 1 calc R U
C21A C 0.3475(6) 0.8033(4) 0.0779(3) 0.0323(15) Uani 1 1 d . .
H21A H 0.3331 0.7602 0.0592 0.039 Uiso 1 1 calc R U
C22A C 0.4053(6) 0.9971(4) 0.1638(3) 0.0312(14) Uani 1 1 d . .
C23A C 0.4745(8) 1.1232(4) 0.1697(3) 0.0441(19) Uani 1 1 d . .
H23A H 0.4031 1.1553 0.1807 0.066 Uiso 1 1 calc R U
H23B H 0.5250 1.1570 0.1469 0.066 Uiso 1 1 calc R U
H23C H 0.5169 1.0968 0.2041 0.066 Uiso 1 1 calc R U
C24A C 0.4285(7) 1.0863(4) 0.0751(3) 0.0315(15) Uani 1 1 d . .
C25A C 0.5257(8) 1.1054(4) 0.0428(3) 0.0378(17) Uani 1 1 d . .
H25A H 0.6003 1.1033 0.0602 0.045 Uiso 1 1 calc R U
C26A C 0.5111(8) 1.1274(5) -0.0153(3) 0.0435(19) Uani 1 1 d . .
H26A H 0.5770 1.1397 -0.0381 0.052 Uiso 1 1 calc R U
C27A C 0.4023(8) 1.1319(4) -0.0412(3) 0.0391(17) Uani 1 1 d . .
H27A H 0.3933 1.1490 -0.0810 0.047 Uiso 1 1 calc R U
C28A C 0.3067(8) 1.1114(5) -0.0084(3) 0.0406(18) Uani 1 1 d . .
H28A H 0.2326 1.1125 -0.0261 0.049 Uiso 1 1 calc R U
C29A C 0.3187(7) 1.0892(4) 0.0504(3) 0.0364(16) Uani 1 1 d . .
H29A H 0.2531 1.0762 0.0731 0.044 Uiso 1 1 calc R U
C30A C 0.6460(6) 0.7344(4) -0.0312(3) 0.0286(14) Uani 1 1 d . .
C31A C 0.7223(6) 0.6539(4) -0.0199(3) 0.0313(15) Uani 1 1 d . .
C32A C 0.7307(8) 0.6170(5) -0.0753(3) 0.050(2) Uani 1 1 d . .
H32A H 0.6516 0.6112 -0.0878 0.075 Uiso 1 1 calc R U
H32B H 0.7781 0.5652 -0.0688 0.075 Uiso 1 1 calc R U
H32C H 0.7678 0.6509 -0.1050 0.075 Uiso 1 1 calc R U
C33A C 0.8428(8) 0.6694(5) -0.0020(4) 0.049(2) Uani 1 1 d . .
H33A H 0.8714 0.7094 -0.0303 0.073 Uiso 1 1 calc R U
H33B H 0.8978 0.6207 0.0004 0.073 Uiso 1 1 calc R U
H33C H 0.8371 0.6881 0.0354 0.073 Uiso 1 1 calc R U
C34A C 0.6737(8) 0.5984(4) 0.0281(4) 0.0440(18) Uani 1 1 d . .
H34A H 0.6752 0.6203 0.0641 0.066 Uiso 1 1 calc R U
H34B H 0.7222 0.5469 0.0317 0.066 Uiso 1 1 calc R U
H34C H 0.5925 0.5924 0.0191 0.066 Uiso 1 1 calc R U
Br1B Br 0.75903(7) 0.96011(4) 0.16142(3) 0.0422(2) Uani 1 1 d . .
O1B O 0.3528(4) 0.8916(3) 0.4260(2) 0.0349(11) Uani 1 1 d . .
O2B O 0.6941(4) 0.8151(3) 0.12497(18) 0.0298(10) Uani 1 1 d . .
H2B H 0.6666 0.7781 0.1123 0.045 Uiso 1 1 calc R U
O3B O 0.5811(5) 0.6957(3) 0.1310(2) 0.0372(11) Uani 1 1 d . .
O4B O 0.8315(6) 0.8017(5) 0.5333(3) 0.0646(18) Uani 1 1 d . .
H4B H 0.8250 0.8406 0.5514 0.097 Uiso 1 1 calc R U
O5B O 0.8386(6) 0.9469(4) 0.5253(3) 0.0621(17) Uani 1 1 d . .
N1B N 0.4383(5) 0.9292(3) 0.3418(2) 0.0289(12) Uani 1 1 d . .
H1B H 0.4450 0.9660 0.3128 0.035 Uiso 1 1 calc R U
N2B N 0.5778(6) 0.6213(4) 0.2166(3) 0.0376(14) Uani 1 1 d . .
N3B N 0.8049(6) 1.0276(4) 0.4437(3) 0.0446(15) Uani 1 1 d . .
C1B C 0.5133(6) 0.8540(4) 0.3464(3) 0.0291(14) Uani 1 1 d . .
H1BA H 0.4611 0.8122 0.3563 0.035 Uiso 1 1 calc R U
C2B C 0.5684(6) 0.8419(4) 0.2883(3) 0.0316(15) Uani 1 1 d . .
C3B C 0.6339(6) 0.8960(4) 0.2583(3) 0.0331(15) Uani 1 1 d . .
H3B H 0.6500 0.9406 0.2748 0.040 Uiso 1 1 calc R U
C4B C 0.6755(7) 0.8846(4) 0.2047(3) 0.0329(15) Uani 1 1 d . .
C5B C 0.6560(6) 0.8195(4) 0.1791(3) 0.0295(14) Uani 1 1 d . .
C6B C 0.5986(6) 0.7619(4) 0.2107(3) 0.0279(14) Uani 1 1 d . .
C7B C 0.5518(6) 0.7760(4) 0.2639(3) 0.0308(15) Uani 1 1 d . .
H7B H 0.5069 0.7388 0.2841 0.037 Uiso 1 1 calc R U
C8B C 0.5853(6) 0.6908(4) 0.1843(3) 0.0309(14) Uani 1 1 d . .
C9B C 0.5556(9) 0.5548(5) 0.1872(4) 0.047(2) Uani 1 1 d . .
H9BA H 0.5091 0.5747 0.1526 0.070 Uiso 1 1 calc R U
H9BB H 0.5122 0.5192 0.2127 0.070 Uiso 1 1 calc R U
H9BC H 0.6307 0.5263 0.1767 0.070 Uiso 1 1 calc R U
C10B C 0.6157(7) 0.6027(4) 0.2751(3) 0.0340(15) Uani 1 1 d . .
C11B C 0.7249(7) 0.6176(4) 0.2908(3) 0.0369(17) Uani 1 1 d . .
H11B H 0.7754 0.6404 0.2629 0.044 Uiso 1 1 calc R U
C12B C 0.7618(7) 0.5992(4) 0.3479(3) 0.0418(17) Uani 1 1 d . .
H12B H 0.8363 0.6106 0.3590 0.050 Uiso 1 1 calc R U
C13B C 0.6876(8) 0.5640(5) 0.3884(3) 0.0442(19) Uani 1 1 d . .
H13B H 0.7117 0.5510 0.4272 0.053 Uiso 1 1 calc R U
C14B C 0.5800(8) 0.5484(4) 0.3718(3) 0.0436(19) Uani 1 1 d . .
H14B H 0.5299 0.5245 0.3994 0.052 Uiso 1 1 calc R U
C15B C 0.5430(7) 0.5669(4) 0.3151(3) 0.0376(16) Uani 1 1 d . .
H15B H 0.4687 0.5551 0.3039 0.045 Uiso 1 1 calc R U
C16B C 0.6046(6) 0.8439(4) 0.3944(3) 0.0319(15) Uani 1 1 d . .
C17B C 0.6579(6) 0.9045(4) 0.4100(3) 0.0362(16) Uani 1 1 d . .
H17B H 0.6389 0.9556 0.3894 0.043 Uiso 1 1 calc R U
C18B C 0.7405(7) 0.8938(5) 0.4557(3) 0.0407(17) Uani 1 1 d . .
C19B C 0.7613(8) 0.8182(5) 0.4869(4) 0.0472(19) Uani 1 1 d . .
C20B C 0.7123(8) 0.7572(5) 0.4708(4) 0.048(2) Uani 1 1 d . .
H20B H 0.7312 0.7060 0.4913 0.058 Uiso 1 1 calc R U
C21B C 0.6335(8) 0.7689(5) 0.4239(4) 0.0452(19) Uani 1 1 d . .
H21B H 0.6006 0.7257 0.4127 0.054 Uiso 1 1 calc R U
C22B C 0.7971(7) 0.9578(5) 0.4750(4) 0.0455(19) Uani 1 1 d . .
C23B C 0.8626(8) 1.0858(6) 0.4694(4) 0.053(2) Uani 1 1 d . .
H23D H 0.8407 1.0840 0.5098 0.079 Uiso 1 1 calc R U
H23E H 0.8373 1.1386 0.4493 0.079 Uiso 1 1 calc R U
H23F H 0.9482 1.0736 0.4662 0.079 Uiso 1 1 calc R U
C24B C 0.7934(7) 1.0442(5) 0.3827(4) 0.0446(18) Uani 1 1 d . .
C25B C 0.7139(9) 1.1083(5) 0.3605(4) 0.057(2) Uani 1 1 d . .
H25B H 0.6622 1.1357 0.3851 0.068 Uiso 1 1 calc R U
C26B C 0.7113(10) 1.1316(5) 0.3018(4) 0.059(2) Uani 1 1 d . .
H26B H 0.6584 1.1758 0.2860 0.070 Uiso 1 1 calc R U
C27B C 0.7865(9) 1.0901(5) 0.2660(4) 0.055(2) Uani 1 1 d . .
H27B H 0.7849 1.1062 0.2258 0.066 Uiso 1 1 calc R U
C28B C 0.8628(9) 1.0257(6) 0.2888(4) 0.053(2) Uani 1 1 d . .
H28B H 0.9123 0.9968 0.2642 0.064 Uiso 1 1 calc R U
C29B C 0.8681(8) 1.0027(5) 0.3481(4) 0.0465(19) Uani 1 1 d . .
H29B H 0.9223 0.9592 0.3641 0.056 Uiso 1 1 calc R U
C30B C 0.3568(6) 0.9409(4) 0.3838(3) 0.0313(15) Uani 1 1 d . .
C31B C 0.2725(7) 1.0175(5) 0.3744(3) 0.0382(17) Uani 1 1 d . .
C32B C 0.1801(10) 1.0097(6) 0.3306(5) 0.066(3) Uani 1 1 d . .
H32D H 0.2170 1.0079 0.2930 0.099 Uiso 1 1 calc R U
H32E H 0.1186 1.0550 0.3287 0.099 Uiso 1 1 calc R U
H32F H 0.1451 0.9613 0.3421 0.099 Uiso 1 1 calc R U
C33B C 0.3379(10) 1.0856(5) 0.3551(6) 0.073(3) Uani 1 1 d . .
H33D H 0.4075 1.0825 0.3793 0.110 Uiso 1 1 calc R U
H33E H 0.2866 1.1348 0.3582 0.110 Uiso 1 1 calc R U
H33F H 0.3625 1.0842 0.3153 0.110 Uiso 1 1 calc R U
C34B C 0.2131(10) 1.0272(6) 0.4324(4) 0.062(3) Uani 1 1 d . .
H34D H 0.1694 0.9827 0.4443 0.094 Uiso 1 1 calc R U
H34E H 0.1588 1.0763 0.4288 0.094 Uiso 1 1 calc R U
H34F H 0.2732 1.0288 0.4611 0.094 Uiso 1 1 calc R U
Br1C Br -0.05150(7) 0.73562(5) 0.17889(3) 0.0416(2) Uani 1 1 d . .
O1C O 0.3371(5) 0.4751(3) 0.2522(2) 0.0375(11) Uani 1 1 d . .
O2C O -0.1402(5) 0.5964(3) 0.1445(2) 0.0459(13) Uani 1 1 d . .
H2C H -0.1576 0.5568 0.1312 0.069 Uiso 1 1 calc R U
O3C O -0.1400(5) 0.4518(4) 0.1388(2) 0.0497(14) Uani 1 1 d . .
O4C O -0.0930(6) 0.5519(3) 0.5317(2) 0.0460(13) Uani 1 1 d . .
H4C H -0.0794 0.5919 0.5456 0.069 Uiso 1 1 calc R U
O5C O 0.0509(5) 0.6523(3) 0.5507(2) 0.0397(12) Uani 1 1 d . .
N1C N 0.2442(5) 0.4364(3) 0.3330(2) 0.0281(12) Uani 1 1 d . .
H1C H 0.2340 0.3984 0.3607 0.034 Uiso 1 1 calc R U
N132 N 0.1078(6) 0.7286(4) 0.4731(3) 0.0382(14) Uani 1 1 d . .
N152 N -0.1109(6) 0.3625(4) 0.2177(3) 0.0420(15) Uani 1 1 d . .
C1C C 0.1757(6) 0.5139(4) 0.3312(3) 0.0300(14) Uani 1 1 d . .
H1CA H 0.2317 0.5540 0.3266 0.036 Uiso 1 1 calc R U
C2C C 0.0909(6) 0.5321(4) 0.2808(3) 0.0293(14) Uani 1 1 d . .
C3C C 0.0638(6) 0.6103(4) 0.2569(3) 0.0325(15) Uani 1 1 d . .
H3C H 0.0988 0.6502 0.2716 0.039 Uiso 1 1 calc R U
C4C C -0.0145(6) 0.6298(4) 0.2114(3) 0.0336(15) Uani 1 1 d . .
C5C C -0.0668(7) 0.5730(4) 0.1892(3) 0.0342(15) Uani 1 1 d . .
C6C C -0.0429(6) 0.4933(4) 0.2144(3) 0.0347(15) Uani 1 1 d . .
C7C C 0.0377(6) 0.4757(4) 0.2602(3) 0.0341(15) Uani 1 1 d . .
H7C H 0.0555 0.4226 0.2773 0.041 Uiso 1 1 calc R U
C8C C -0.1009(7) 0.4353(5) 0.1888(3) 0.0378(16) Uani 1 1 d . .
C9C C -0.1608(8) 0.3054(5) 0.1879(4) 0.051(2) Uani 1 1 d . .
H9CA H -0.2462 0.3106 0.1936 0.076 Uiso 1 1 calc R U
H9CB H -0.1260 0.2520 0.2032 0.076 Uiso 1 1 calc R U
H9CC H -0.1436 0.3153 0.1469 0.076 Uiso 1 1 calc R U
C10C C -0.1065(7) 0.3427(4) 0.2790(3) 0.0408(17) Uani 1 1 d . .
C11C C -0.1858(8) 0.3820(4) 0.3135(4) 0.0431(18) Uani 1 1 d . .
H11C H -0.2389 0.4259 0.2973 0.052 Uiso 1 1 calc R U
C12C C -0.1872(8) 0.3572(5) 0.3717(4) 0.0479(19) Uani 1 1 d . .
H12C H -0.2416 0.3842 0.3955 0.058 Uiso 1 1 calc R U
C13C C -0.1110(9) 0.2942(5) 0.3952(4) 0.054(2) Uani 1 1 d . .
H13C H -0.1126 0.2775 0.4352 0.065 Uiso 1 1 calc R U
C14C C -0.0314(9) 0.2547(5) 0.3611(4) 0.051(2) Uani 1 1 d . .
H14C H 0.0217 0.2110 0.3777 0.061 Uiso 1 1 calc R U
C15C C -0.0292(8) 0.2789(5) 0.3029(4) 0.0448(18) Uani 1 1 d . .
H15C H 0.0253 0.2517 0.2793 0.054 Uiso 1 1 calc R U
C16C C 0.1077(6) 0.5220(4) 0.3863(3) 0.0282(14) Uani 1 1 d . .
C17C C 0.1210(6) 0.5839(4) 0.4164(3) 0.0284(13) Uani 1 1 d . .
H17C H 0.1775 0.6179 0.4037 0.034 Uiso 1 1 calc R U
C18C C 0.0543(6) 0.5975(4) 0.4644(3) 0.0322(15) Uani 1 1 d . .
C19C C -0.0271(7) 0.5446(4) 0.4845(3) 0.0355(16) Uani 1 1 d . .
C20C C -0.0388(7) 0.4822(5) 0.4551(3) 0.0380(16) Uani 1 1 d . .
H20C H -0.0921 0.4462 0.4684 0.046 Uiso 1 1 calc R U
C21C C 0.0262(7) 0.4721(4) 0.4066(3) 0.0349(15) Uani 1 1 d . .
H21C H 0.0151 0.4298 0.3864 0.042 Uiso 1 1 calc R U
C22C C 0.0697(7) 0.6621(4) 0.4986(3) 0.0335(15) Uani 1 1 d . .
C23C C 0.1397(9) 0.7859(5) 0.5099(4) 0.049(2) Uani 1 1 d . .
H23G H 0.0682 0.8182 0.5206 0.074 Uiso 1 1 calc R U
H23H H 0.1925 0.8197 0.4889 0.074 Uiso 1 1 calc R U
H23I H 0.1793 0.7574 0.5445 0.074 Uiso 1 1 calc R U
C24C C 0.0979(7) 0.7561(4) 0.4132(3) 0.0366(16) Uani 1 1 d . .
C25C C 0.1979(8) 0.7744(5) 0.3826(3) 0.0406(17) Uani 1 1 d . .
H25C H 0.2721 0.7687 0.4011 0.049 Uiso 1 1 calc R U
C26C C 0.1865(9) 0.8009(5) 0.3249(4) 0.046(2) Uani 1 1 d . .
H26C H 0.2543 0.8117 0.3031 0.055 Uiso 1 1 calc R U
C27C C 0.0781(9) 0.8121(5) 0.2982(3) 0.047(2) Uani 1 1 d . .
H27C H 0.0711 0.8326 0.2588 0.057 Uiso 1 1 calc R U
C28C C -0.0206(8) 0.7931(5) 0.3294(3) 0.0443(19) Uani 1 1 d . .
H28C H -0.0945 0.7988 0.3107 0.053 Uiso 1 1 calc R U
C29C C -0.0126(7) 0.7659(4) 0.3879(3) 0.0384(16) Uani 1 1 d . .
H29C H -0.0803 0.7544 0.4096 0.046 Uiso 1 1 calc R U
C161 C 0.3247(6) 0.4241(4) 0.2907(3) 0.0310(15) Uani 1 1 d . .
C162 C 0.4013(7) 0.3436(4) 0.2960(3) 0.0383(17) Uani 1 1 d . .
C163 C 0.4872(12) 0.3368(7) 0.3437(5) 0.085(4) Uani 1 1 d . .
H16A H 0.5354 0.3799 0.3369 0.127 Uiso 1 1 calc R U
H16B H 0.5380 0.2864 0.3457 0.127 Uiso 1 1 calc R U
H16C H 0.4446 0.3396 0.3798 0.127 Uiso 1 1 calc R U
C164 C 0.3261(14) 0.2796(7) 0.3037(9) 0.127(7) Uani 1 1 d . .
H16D H 0.2968 0.2733 0.3431 0.190 Uiso 1 1 calc R U
H16E H 0.3724 0.2304 0.2960 0.190 Uiso 1 1 calc R U
H16F H 0.2595 0.2928 0.2771 0.190 Uiso 1 1 calc R U
C165 C 0.4638(13) 0.3355(7) 0.2407(4) 0.092(5) Uani 1 1 d . .
H16G H 0.4062 0.3356 0.2105 0.138 Uiso 1 1 calc R U
H16H H 0.5171 0.2860 0.2445 0.138 Uiso 1 1 calc R U
H16I H 0.5092 0.3796 0.2308 0.138 Uiso 1 1 calc R U
Br1D Br 0.41849(8) 0.61553(5) 0.49700(3) 0.0425(2) Uani 1 1 d . .
O1D O 0.0068(4) 0.5305(3) 0.7572(2) 0.0346(11) Uani 1 1 d . .
O2D O 0.3661(5) 0.4705(3) 0.45490(19) 0.0329(10) Uani 1 1 d . .
H2D H 0.3350 0.4381 0.4386 0.049 Uiso 1 1 calc R U
O3D O 0.2506(5) 0.3512(3) 0.4524(2) 0.0391(12) Uani 1 1 d . .
O4D O 0.4682(6) 0.4084(4) 0.8601(3) 0.0517(15) Uani 1 1 d . .
H4D H 0.4910 0.4470 0.8726 0.078 Uiso 1 1 calc R U
O5D O 0.4721(5) 0.5525(4) 0.8666(2) 0.0499(14) Uani 1 1 d . .
N1D N 0.0842(5) 0.5713(3) 0.6724(2) 0.0283(12) Uani 1 1 d . .
H1D H 0.0895 0.6099 0.6445 0.034 Uiso 1 1 calc R U
N2D N 0.2285(6) 0.2748(4) 0.5366(3) 0.0361(14) Uani 1 1 d . .
N3D N 0.4443(6) 0.6438(4) 0.7893(3) 0.0410(15) Uani 1 1 d . .
C1D C 0.1573(6) 0.4950(4) 0.6720(3) 0.0263(13) Uani 1 1 d . .
H1DA H 0.1030 0.4539 0.6780 0.032 Uiso 1 1 calc R U
C2D C 0.2143(6) 0.4892(4) 0.6144(3) 0.0258(13) Uani 1 1 d . .
C3D C 0.2849(6) 0.5448(4) 0.5882(3) 0.0314(14) Uani 1 1 d . .
H3D H 0.2988 0.5878 0.6072 0.038 Uiso 1 1 calc R U
C4D C 0.3335(7) 0.5370(4) 0.5356(3) 0.0343(15) Uani 1 1 d . .
C5D C 0.3196(6) 0.4730(4) 0.5075(3) 0.0289(14) Uani 1 1 d . .
C6D C 0.2586(6) 0.4136(4) 0.5351(3) 0.0283(14) Uani 1 1 d . .
C7D C 0.2017(6) 0.4250(4) 0.5874(3) 0.0296(14) Uani 1 1 d . .
H7D H 0.1536 0.3875 0.6044 0.036 Uiso 1 1 calc R U
C8D C 0.2469(7) 0.3442(4) 0.5060(3) 0.0333(15) Uani 1 1 d . .
C9D C 0.2039(9) 0.2106(5) 0.5053(4) 0.048(2) Uani 1 1 d . .
H9DA H 0.1496 0.2319 0.4737 0.073 Uiso 1 1 calc R U
H9DB H 0.1682 0.1712 0.5313 0.073 Uiso 1 1 calc R U
H9DC H 0.2775 0.1861 0.4900 0.073 Uiso 1 1 calc R U
C10D C 0.2654(7) 0.2523(4) 0.5952(3) 0.0338(15) Uani 1 1 d . .
C11D C 0.3778(7) 0.2618(4) 0.6119(3) 0.0351(16) Uani 1 1 d . .
H11D H 0.4300 0.2848 0.5849 0.042 Uiso 1 1 calc R U
C12D C 0.4133(7) 0.2374(4) 0.6683(3) 0.0397(17) Uani 1 1 d . .
H12D H 0.4901 0.2437 0.6797 0.048 Uiso 1 1 calc R U
C13D C 0.3384(7) 0.2046(4) 0.7072(3) 0.0409(18) Uani 1 1 d . .
H13D H 0.3631 0.1885 0.7457 0.049 Uiso 1 1 calc R U
C14D C 0.2277(8) 0.1946(4) 0.6910(3) 0.0452(19) Uani 1 1 d . .
H14D H 0.1765 0.1715 0.7184 0.054 Uiso 1 1 calc R U
C15D C 0.1892(8) 0.2181(5) 0.6346(3) 0.0410(17) Uani 1 1 d . .
H15D H 0.1127 0.2109 0.6234 0.049 Uiso 1 1 calc R U
C16D C 0.2462(6) 0.4765(4) 0.7207(3) 0.0286(14) Uani 1 1 d . .
C17D C 0.2975(6) 0.5329(4) 0.7436(3) 0.0300(14) Uani 1 1 d . .
H17D H 0.2783 0.5866 0.7280 0.036 Uiso 1 1 calc R U
C18D C 0.3769(7) 0.5132(4) 0.7888(3) 0.0362(16) Uani 1 1 d . .
C19D C 0.3999(7) 0.4341(5) 0.8130(3) 0.0378(16) Uani 1 1 d . .
C20D C 0.3504(7) 0.3760(4) 0.7889(3) 0.0366(16) Uani 1 1 d . .
H20D H 0.3687 0.3221 0.8040 0.044 Uiso 1 1 calc R U
C21D C 0.2762(6) 0.3977(4) 0.7435(3) 0.0309(14) Uani 1 1 d . .
H21D H 0.2437 0.3583 0.7269 0.037 Uiso 1 1 calc R U
C22D C 0.4357(7) 0.5712(5) 0.8163(3) 0.0387(17) Uani 1 1 d . .
C23D C 0.5006(8) 0.6972(5) 0.8199(4) 0.054(2) Uani 1 1 d . .
H23J H 0.4850 0.6861 0.8610 0.082 Uiso 1 1 calc R U
H23K H 0.4688 0.7517 0.8060 0.082 Uiso 1 1 calc R U
H23L H 0.5856 0.6896 0.8133 0.082 Uiso 1 1 calc R U
C24D C 0.4385(7) 0.6675(4) 0.7287(3) 0.0390(16) Uani 1 1 d . .
C25D C 0.3603(8) 0.7326(5) 0.7077(4) 0.0471(19) Uani 1 1 d . .
H25D H 0.3069 0.7576 0.7328 0.056 Uiso 1 1 calc R U
C26D C 0.3601(10) 0.7607(5) 0.6506(4) 0.058(2) Uani 1 1 d . .
H26D H 0.3077 0.8061 0.6363 0.070 Uiso 1 1 calc R U
C27D C 0.4365(9) 0.7230(5) 0.6133(4) 0.055(2) Uani 1 1 d . .
H27D H 0.4357 0.7422 0.5736 0.066 Uiso 1 1 calc R U
C28D C 0.5142(8) 0.6569(5) 0.6347(4) 0.051(2) Uani 1 1 d . .
H28D H 0.5655 0.6300 0.6097 0.061 Uiso 1 1 calc R U
C29D C 0.5155(7) 0.6308(5) 0.6928(3) 0.0412(17) Uani 1 1 d . .
H29D H 0.5702 0.5872 0.7078 0.049 Uiso 1 1 calc R U
C30D C 0.0087(6) 0.5812(4) 0.7162(3) 0.0300(14) Uani 1 1 d . .
C31D C -0.0754(7) 0.6583(4) 0.7107(3) 0.0369(16) Uani 1 1 d . .
C32D C -0.0108(11) 0.7268(6) 0.6973(10) 0.131(8) Uani 1 1 d . .
H32G H 0.0433 0.7284 0.7287 0.197 Uiso 1 1 calc R U
H32H H -0.0669 0.7751 0.6925 0.197 Uiso 1 1 calc R U
H32I H 0.0338 0.7225 0.6619 0.197 Uiso 1 1 calc R U
C33D C -0.1675(11) 0.6568(7) 0.6666(6) 0.079(4) Uani 1 1 d . .
H33G H -0.1333 0.6658 0.6283 0.119 Uiso 1 1 calc R U
H33H H -0.2330 0.6982 0.6705 0.119 Uiso 1 1 calc R U
H33I H -0.1964 0.6055 0.6720 0.119 Uiso 1 1 calc R U
C34D C -0.1377(15) 0.6636(9) 0.7669(5) 0.116(7) Uani 1 1 d . .
H34G H -0.1892 0.6224 0.7739 0.173 Uiso 1 1 calc R U
H34H H -0.1849 0.7152 0.7658 0.173 Uiso 1 1 calc R U
H34I H -0.0796 0.6566 0.7978 0.173 Uiso 1 1 calc R U
Br1E Br 0.59575(8) 0.34937(5) 0.49438(4) 0.0469(2) Uani 1 1 d . .
O1E O 0.9992(4) 0.1149(3) 0.5879(2) 0.0346(11) Uani 1 1 d . .
O2E O 0.5101(6) 0.2010(4) 0.4724(2) 0.0522(15) Uani 1 1 d . .
H2E H 0.4999 0.1587 0.4607 0.078 Uiso 1 1 calc R U
O3E O 0.5062(6) 0.0555(4) 0.4813(3) 0.0545(15) Uani 1 1 d . .
O4E O 0.5524(5) 0.2096(3) 0.8574(2) 0.0406(12) Uani 1 1 d . .
H4E H 0.5819 0.2396 0.8767 0.061 Uiso 1 1 calc R U
O5E O 0.7056(5) 0.3061(3) 0.87418(19) 0.0340(11) Uani 1 1 d . .
N1E N 0.8978(5) 0.0770(3) 0.6665(2) 0.0275(11) Uani 1 1 d . .
H1E H 0.8869 0.0400 0.6949 0.033 Uiso 1 1 calc R U
N2E N 0.5415(6) -0.0217(4) 0.5640(3) 0.0408(15) Uani 1 1 d . .
N3E N 0.7526(6) 0.3806(4) 0.7933(2) 0.0371(14) Uani 1 1 d . .
C1E C 0.8230(6) 0.1521(4) 0.6611(3) 0.0292(14) Uani 1 1 d . .
H1EA H 0.8758 0.1940 0.6537 0.035 Uiso 1 1 calc R U
C2E C 0.7403(6) 0.1620(4) 0.6099(3) 0.0292(14) Uani 1 1 d . .
C3E C 0.7128(6) 0.2357(4) 0.5798(3) 0.0333(15) Uani 1 1 d . .
H3E H 0.7474 0.2786 0.5904 0.040 Uiso 1 1 calc R U
C4E C 0.6356(7) 0.2479(4) 0.5346(3) 0.0348(16) Uani 1 1 d . .
C5E C 0.5824(6) 0.1855(5) 0.5183(3) 0.0369(16) Uani 1 1 d . .
C6E C 0.6057(6) 0.1106(4) 0.5498(3) 0.0345(15) Uani 1 1 d . .
C7E C 0.6869(6) 0.0998(4) 0.5946(3) 0.0317(14) Uani 1 1 d . .
H7E H 0.7064 0.0487 0.6151 0.038 Uiso 1 1 calc R U
C8E C 0.5473(7) 0.0463(5) 0.5314(3) 0.0376(16) Uani 1 1 d . .
C9E C 0.4883(8) -0.0837(5) 0.5394(4) 0.051(2) Uani 1 1 d . .
H9EA H 0.4036 -0.0782 0.5472 0.077 Uiso 1 1 calc R U
H9EB H 0.5249 -0.1356 0.5568 0.077 Uiso 1 1 calc R U
H9EC H 0.5012 -0.0780 0.4980 0.077 Uiso 1 1 calc R U
C10E C 0.5518(8) -0.0367(5) 0.6256(3) 0.0417(17) Uani 1 1 d . .
C11E C 0.4716(7) 0.0053(5) 0.6585(4) 0.0441(18) Uani 1 1 d . .
H11E H 0.4168 0.0471 0.6407 0.053 Uiso 1 1 calc R U
C12E C 0.4722(8) -0.0142(6) 0.7173(4) 0.051(2) Uani 1 1 d . .
H12E H 0.4177 0.0144 0.7401 0.061 Uiso 1 1 calc R U
C13E C 0.5518(9) -0.0749(6) 0.7430(4) 0.054(2) Uani 1 1 d . .
H13E H 0.5523 -0.0885 0.7834 0.065 Uiso 1 1 calc R U
C14E C 0.6311(10) -0.1161(5) 0.7094(4) 0.058(2) Uani 1 1 d . .
H14E H 0.6863 -0.1578 0.7270 0.070 Uiso 1 1 calc R U
C15E C 0.6309(8) -0.0972(5) 0.6504(4) 0.049(2) Uani 1 1 d . .
H15E H 0.6849 -0.1260 0.6276 0.059 Uiso 1 1 calc R U
C16E C 0.7559(6) 0.1655(4) 0.7147(3) 0.0268(13) Uani 1 1 d . .
C17E C 0.7697(6) 0.2304(4) 0.7420(3) 0.0286(14) Uani 1 1 d . .
H17E H 0.8262 0.2637 0.7278 0.034 Uiso 1 1 calc R U
C18E C 0.7022(6) 0.2477(4) 0.7898(3) 0.0279(14) Uani 1 1 d . .
C19E C 0.6220(6) 0.1971(4) 0.8114(3) 0.0285(14) Uani 1 1 d . .
C20E C 0.6082(7) 0.1313(4) 0.7847(3) 0.0346(15) Uani 1 1 d . .
H20E H 0.5534 0.0971 0.7995 0.041 Uiso 1 1 calc R U
C21E C 0.6736(6) 0.1161(4) 0.7373(3) 0.0318(14) Uani 1 1 d . .
H21E H 0.6630 0.0715 0.7194 0.038 Uiso 1 1 calc R U
C22E C 0.7195(6) 0.3140(4) 0.8218(3) 0.0317(15) Uani 1 1 d . .
C23E C 0.7850(9) 0.4398(5) 0.8271(3) 0.049(2) Uani 1 1 d . .
H23M H 0.7139 0.4734 0.8368 0.073 Uiso 1 1 calc R U
H23N H 0.8382 0.4720 0.8048 0.073 Uiso 1 1 calc R U
H23O H 0.8244 0.4134 0.8624 0.073 Uiso 1 1 calc R U
C24E C 0.7395(8) 0.4038(4) 0.7328(3) 0.0399(18) Uani 1 1 d . .
C25E C 0.8382(9) 0.4228(5) 0.7011(4) 0.050(2) Uani 1 1 d . .
H25E H 0.9123 0.4199 0.7192 0.060 Uiso 1 1 calc R U
C26E C 0.8260(11) 0.4457(6) 0.6435(4) 0.059(3) Uani 1 1 d . .
H26E H 0.8928 0.4579 0.6214 0.071 Uiso 1 1 calc R U
C27E C 0.7164(11) 0.4514(5) 0.6167(4) 0.061(3) Uani 1 1 d . .
H27E H 0.7082 0.4690 0.5769 0.073 Uiso 1 1 calc R U
C28E C 0.6191(10) 0.4310(5) 0.6493(4) 0.055(2) Uani 1 1 d . .
H28E H 0.5452 0.4328 0.6313 0.066 Uiso 1 1 calc R U
C29E C 0.6301(8) 0.4083(4) 0.7077(3) 0.0442(19) Uani 1 1 d . .
H29E H 0.5637 0.3961 0.7301 0.053 Uiso 1 1 calc R U
C43 C 1.0649(7) -0.0138(4) 0.6379(3) 0.0355(16) Uani 1 1 d . .
C44 C 0.9995(10) -0.0818(5) 0.6592(6) 0.069(3) Uani 1 1 d . .
H44A H 1.0524 -0.1312 0.6593 0.104 Uiso 1 1 calc R U
H44B H 0.9324 -0.0817 0.6340 0.104 Uiso 1 1 calc R U
H44C H 0.9712 -0.0769 0.6981 0.104 Uiso 1 1 calc R U
C45 C 1.1591(8) -0.0062(5) 0.6808(4) 0.048(2) Uani 1 1 d . .
H45A H 1.1237 -0.0047 0.7188 0.072 Uiso 1 1 calc R U
H45B H 1.1936 0.0424 0.6692 0.072 Uiso 1 1 calc R U
H45C H 1.2207 -0.0514 0.6821 0.072 Uiso 1 1 calc R U
C46 C 1.1266(9) -0.0261(6) 0.5809(4) 0.056(2) Uani 1 1 d . .
H46A H 1.1802 -0.0755 0.5859 0.084 Uiso 1 1 calc R U
H46B H 1.1713 0.0177 0.5686 0.084 Uiso 1 1 calc R U
H46C H 1.0676 -0.0284 0.5518 0.084 Uiso 1 1 calc R U
C47 C 0.9845(6) 0.0640(4) 0.6279(3) 0.0286(14) Uani 1 1 d . .
Br1F Br 1.07741(7) 0.27705(4) 0.81854(3) 0.0438(2) Uani 1 1 d . .
O1F O 0.6847(4) 0.2278(3) 1.0861(2) 0.0330(11) Uani 1 1 d . .
O2F O 1.0184(4) 0.1286(3) 0.78351(18) 0.0279(9) Uani 1 1 d . .
H2F H 0.9840 0.0959 0.7692 0.042 Uiso 1 1 calc R U
O3F O 0.9059(5) 0.0075(3) 0.7893(2) 0.0339(11) Uani 1 1 d . .
O4F O 1.1520(6) 0.1020(4) 1.1841(3) 0.0538(15) Uani 1 1 d . .
H4F H 1.1678 0.1423 1.1971 0.081 Uiso 1 1 calc R U
O5F O 1.1590(6) 0.2491(4) 1.1829(3) 0.0559(16) Uani 1 1 d . .
N1F N 0.7582(5) 0.2527(3) 0.9978(2) 0.0283(12) Uani 1 1 d . .
H1F H 0.7641 0.2872 0.9672 0.034 Uiso 1 1 calc R U
N2F N 0.8913(6) -0.0613(3) 0.8764(2) 0.0309(12) Uani 1 1 d . .
N3F N 1.1219(6) 0.3339(4) 1.1037(3) 0.0457(16) Uani 1 1 d . .
C1F C 0.8261(6) 0.1739(4) 1.0014(3) 0.0278(14) Uani 1 1 d . .
H1FA H 0.7696 0.1347 1.0109 0.033 Uiso 1 1 calc R U
C2F C 0.8796(6) 0.1610(4) 0.9437(3) 0.0278(14) Uani 1 1 d . .
C3F C 0.9482(6) 0.2144(4) 0.9139(3) 0.0302(14) Uani 1 1 d . .
H3F H 0.9629 0.2594 0.9302 0.036 Uiso 1 1 calc R U
C4F C 0.9946(7) 0.2023(4) 0.8612(3) 0.0332(15) Uani 1 1 d . .
C5F C 0.9764(6) 0.1354(4) 0.8369(3) 0.0268(13) Uani 1 1 d . .
C6F C 0.9163(6) 0.0788(4) 0.8679(3) 0.0261(13) Uani 1 1 d . .
C7F C 0.8650(6) 0.0943(4) 0.9201(3) 0.0256(13) Uani 1 1 d . .
H7F H 0.8186 0.0577 0.9399 0.031 Uiso 1 1 calc R U
C8F C 0.9046(6) 0.0061(4) 0.8420(3) 0.0268(13) Uani 1 1 d . .
C9F C 0.8675(8) -0.1296(4) 0.8483(3) 0.0411(18) Uani 1 1 d . .
H9FA H 0.8240 -0.1106 0.8126 0.062 Uiso 1 1 calc R U
H9FB H 0.8206 -0.1628 0.8739 0.062 Uiso 1 1 calc R U
H9FC H 0.9422 -0.1603 0.8398 0.062 Uiso 1 1 calc R U
C10F C 0.9320(7) -0.0788(4) 0.9348(3) 0.0308(15) Uani 1 1 d . .
C11F C 1.0423(6) -0.0622(4) 0.9489(3) 0.0317(15) Uani 1 1 d . .
H11F H 1.0902 -0.0380 0.9204 0.038 Uiso 1 1 calc R U
C12F C 1.0825(7) -0.0811(4) 1.0051(3) 0.0395(17) Uani 1 1 d . .
H12F H 1.1583 -0.0705 1.0148 0.047 Uiso 1 1 calc R U
C13F C 1.0118(8) -0.1153(4) 1.0464(3) 0.0402(18) Uani 1 1 d . .
H13F H 1.0387 -0.1276 1.0848 0.048 Uiso 1 1 calc R U
C14F C 0.9018(8) -0.1317(4) 1.0322(3) 0.0406(18) Uani 1 1 d . .
H14F H 0.8537 -0.1555 1.0609 0.049 Uiso 1 1 calc R U
C15F C 0.8617(7) -0.1136(4) 0.9763(3) 0.0360(16) Uani 1 1 d . .
H15F H 0.7863 -0.1249 0.9665 0.043 Uiso 1 1 calc R U
C16F C 0.9182(6) 0.1593(4) 1.0486(3) 0.0295(14) Uani 1 1 d . .
C17F C 0.9468(7) 0.0816(4) 1.0751(3) 0.0349(16) Uani 1 1 d . .
H17F H 0.9115 0.0407 1.0618 0.042 Uiso 1 1 calc R U
C18F C 1.0248(7) 0.0638(5) 1.1197(4) 0.0413(18) Uani 1 1 d . .
H18F H 1.0425 0.0111 1.1376 0.050 Uiso 1 1 calc R U
C19F C 1.0784(7) 0.1239(5) 1.1389(3) 0.0415(18) Uani 1 1 d . .
C20F C 1.0572(7) 0.2016(5) 1.1114(3) 0.0374(16) Uani 1 1 d . .
C21F C 0.9734(6) 0.2173(4) 1.0666(3) 0.0339(15) Uani 1 1 d . .
H21F H 0.9548 0.2697 1.0484 0.041 Uiso 1 1 calc R U
C22F C 1.1163(8) 0.2628(5) 1.1339(4) 0.0469(19) Uani 1 1 d . .
C23F C 1.1784(8) 0.3914(6) 1.1314(4) 0.057(2) Uani 1 1 d . .
H23P H 1.1579 0.3866 1.1721 0.085 Uiso 1 1 calc R U
H23Q H 1.1507 0.4448 1.1131 0.085 Uiso 1 1 calc R U
H23R H 1.2640 0.3808 1.1273 0.085 Uiso 1 1 calc R U
C24F C 1.1124(7) 0.3540(4) 1.0429(3) 0.0403(17) Uani 1 1 d . .
C25F C 1.0321(8) 0.4176(5) 1.0204(4) 0.051(2) Uani 1 1 d . .
H25F H 0.9796 0.4447 1.0449 0.061 Uiso 1 1 calc R U
C26F C 1.0297(9) 0.4411(5) 0.9616(4) 0.053(2) Uani 1 1 d . .
H26F H 0.9752 0.4846 0.9459 0.063 Uiso 1 1 calc R U
C27F C 1.1056(8) 0.4020(5) 0.9258(4) 0.049(2) Uani 1 1 d . .
H27F H 1.1034 0.4185 0.8857 0.059 Uiso 1 1 calc R U
C28F C 1.1853(8) 0.3382(5) 0.9490(4) 0.048(2) Uani 1 1 d . .
H28F H 1.2377 0.3110 0.9246 0.058 Uiso 1 1 calc R U
C29F C 1.1884(8) 0.3146(5) 1.0072(4) 0.0458(19) Uani 1 1 d . .
H29F H 1.2429 0.2711 1.0228 0.055 Uiso 1 1 calc R U
C30F C 0.6869(6) 0.2726(4) 1.0410(3) 0.0294(14) Uani 1 1 d . .
C31F C 0.6052(6) 0.3506(4) 1.0309(3) 0.0304(14) Uani 1 1 d . .
C32F C 0.6466(8) 0.4085(5) 0.9821(4) 0.048(2) Uani 1 1 d . .
H32J H 0.7261 0.4188 0.9903 0.072 Uiso 1 1 calc R U
H32K H 0.5929 0.4578 0.9784 0.072 Uiso 1 1 calc R U
H32L H 0.6472 0.3857 0.9462 0.072 Uiso 1 1 calc R U
C33F C 0.5957(9) 0.3872(5) 1.0867(4) 0.055(2) Uani 1 1 d . .
H33J H 0.5724 0.3488 1.1179 0.082 Uiso 1 1 calc R U
H33K H 0.5365 0.4339 1.0823 0.082 Uiso 1 1 calc R U
H33L H 0.6720 0.4023 1.0957 0.082 Uiso 1 1 calc R U
C34F C 0.4846(8) 0.3321(5) 1.0145(5) 0.053(2) Uani 1 1 d . .
H34J H 0.4925 0.3039 0.9811 0.080 Uiso 1 1 calc R U
H34K H 0.4314 0.3813 1.0054 0.080 Uiso 1 1 calc R U
H34L H 0.4525 0.2993 1.0466 0.080 Uiso 1 1 calc R U

loop_
_atom_site_aniso_label
_atom_site_aniso_U_11
_atom_site_aniso_U_22
_atom_site_aniso_U_33
_atom_site_aniso_U_23
_atom_site_aniso_U_13
_atom_site_aniso_U_12
Br1A 0.0401(4) 0.0471(4) 0.0382(4) 0.0162(3) 0.0020(3) 0.0086(3)
O1A 0.033(3) 0.034(3) 0.034(2) 0.004(2) 0.005(2) 0.002(2)
O2A 0.044(3) 0.063(4) 0.029(3) 0.004(2) -0.008(2) 0.004(3)
O3A 0.056(4) 0.066(4) 0.049(3) -0.017(3) -0.015(3) 0.000(3)
O4A 0.052(4) 0.047(3) 0.037(3) -0.007(2) 0.020(2) -0.011(3)
O5A 0.039(3) 0.037(3) 0.023(2) -0.0007(19) 0.0046(19) 0.005(2)
N1A 0.025(3) 0.024(3) 0.030(3) 0.003(2) -0.003(2) 0.008(2)
N2A 0.038(4) 0.045(4) 0.048(4) -0.021(3) -0.003(3) -0.001(3)
N3A 0.044(4) 0.028(3) 0.025(3) -0.005(2) 0.010(2) -0.004(2)
C1A 0.022(3) 0.026(3) 0.033(3) -0.005(3) 0.001(3) 0.007(2)
C2A 0.021(3) 0.034(3) 0.028(3) -0.004(3) 0.003(2) 0.004(3)
C3A 0.026(4) 0.042(4) 0.028(3) 0.000(3) 0.004(3) 0.004(3)
C4A 0.026(4) 0.049(4) 0.028(3) 0.007(3) 0.007(3) 0.004(3)
C5A 0.030(4) 0.055(5) 0.026(3) 0.000(3) 0.001(3) 0.007(3)
C6A 0.030(4) 0.040(4) 0.035(4) -0.008(3) -0.004(3) 0.006(3)
C7A 0.025(4) 0.038(4) 0.034(4) -0.003(3) 0.003(3) 0.009(3)
C8A 0.029(4) 0.063(5) 0.041(4) -0.018(4) -0.002(3) 0.007(4)
C9A 0.050(6) 0.060(6) 0.067(6) -0.022(5) -0.009(4) -0.010(4)
C10A 0.033(4) 0.039(4) 0.050(4) -0.016(3) 0.001(3) -0.003(3)
C11A 0.031(4) 0.041(4) 0.055(5) -0.017(3) 0.003(3) -0.004(3)
C12A 0.043(5) 0.048(5) 0.056(5) -0.021(4) 0.011(4) -0.012(4)
C13A 0.061(6) 0.049(5) 0.047(5) -0.007(4) 0.002(4) -0.013(4)
C14A 0.056(6) 0.042(5) 0.063(6) -0.004(4) 0.002(4) 0.001(4)
C15A 0.044(5) 0.037(4) 0.055(5) -0.010(4) 0.003(4) 0.005(3)
C16A 0.030(4) 0.025(3) 0.029(3) 0.001(2) -0.001(3) 0.003(3)
C17A 0.024(3) 0.026(3) 0.027(3) 0.001(2) 0.002(2) 0.000(2)
C18A 0.027(4) 0.029(3) 0.023(3) 0.000(2) 0.005(2) 0.001(3)
C19A 0.039(4) 0.033(4) 0.025(3) 0.006(3) 0.009(3) -0.004(3)
C20A 0.034(4) 0.033(4) 0.038(4) 0.003(3) 0.004(3) -0.008(3)
C21A 0.032(4) 0.031(3) 0.030(3) 0.007(3) 0.004(3) -0.003(3)
C22A 0.034(4) 0.029(3) 0.027(3) 0.003(3) 0.004(3) 0.004(3)
C23A 0.064(6) 0.032(4) 0.041(4) -0.012(3) 0.007(4) -0.015(4)
C24A 0.037(4) 0.025(3) 0.031(3) 0.001(3) 0.008(3) -0.004(3)
C25A 0.045(5) 0.037(4) 0.032(4) -0.003(3) 0.008(3) -0.011(3)
C26A 0.053(5) 0.041(4) 0.037(4) 0.001(3) 0.014(4) -0.016(4)
C27A 0.051(5) 0.031(4) 0.032(4) 0.004(3) 0.004(3) -0.004(3)
C28A 0.045(5) 0.034(4) 0.038(4) 0.002(3) 0.002(3) 0.002(3)
C29A 0.041(4) 0.027(3) 0.036(4) 0.002(3) 0.013(3) 0.005(3)
C30A 0.021(3) 0.033(3) 0.031(3) -0.008(3) -0.002(2) 0.003(3)
C31A 0.031(4) 0.032(4) 0.030(3) -0.010(3) -0.004(3) 0.006(3)
C32A 0.059(6) 0.046(5) 0.043(4) -0.018(3) -0.010(4) 0.011(4)
C33A 0.039(5) 0.039(4) 0.066(5) -0.005(4) -0.018(4) 0.001(3)
C34A 0.050(5) 0.027(4) 0.055(5) -0.010(3) -0.001(4) -0.003(3)
Br1B 0.0520(5) 0.0377(5) 0.0388(4) -0.0057(3) 0.0179(3) -0.0149(4)
O1B 0.032(3) 0.044(3) 0.028(2) -0.006(2) 0.0072(19) -0.002(2)
O2B 0.028(3) 0.037(3) 0.022(2) -0.0002(18) 0.0064(18) -0.0001(19)
O3B 0.045(3) 0.035(3) 0.030(2) -0.0033(19) 0.000(2) 0.003(2)
O4B 0.054(4) 0.073(5) 0.058(4) 0.012(3) -0.017(3) 0.005(3)
O5B 0.061(4) 0.077(5) 0.048(3) -0.007(3) -0.015(3) -0.004(3)
N1B 0.029(3) 0.025(3) 0.030(3) -0.004(2) 0.007(2) 0.004(2)
N2B 0.052(4) 0.032(3) 0.030(3) -0.005(2) 0.009(3) -0.008(3)
N3B 0.042(4) 0.049(4) 0.045(4) -0.012(3) -0.001(3) -0.007(3)
C1B 0.029(4) 0.024(3) 0.033(3) -0.005(2) 0.008(3) 0.001(3)
C2B 0.031(4) 0.026(3) 0.036(4) -0.005(3) 0.005(3) 0.004(3)
C3B 0.032(4) 0.031(3) 0.034(3) -0.002(3) 0.010(3) 0.001(3)
C4B 0.034(4) 0.027(3) 0.036(4) 0.001(3) 0.007(3) -0.002(3)
C5B 0.026(4) 0.027(3) 0.031(3) 0.003(3) 0.001(3) 0.008(3)
C6B 0.031(4) 0.027(3) 0.023(3) 0.002(2) 0.009(2) 0.001(3)
C7B 0.031(4) 0.027(3) 0.032(3) -0.001(3) 0.006(3) 0.002(3)
C8B 0.028(4) 0.031(3) 0.030(3) 0.001(3) 0.004(3) 0.005(3)
C9B 0.060(6) 0.037(4) 0.046(4) -0.009(3) 0.012(4) -0.017(4)
C10B 0.043(4) 0.024(3) 0.033(3) -0.001(3) 0.012(3) 0.001(3)
C11B 0.039(4) 0.025(3) 0.041(4) 0.006(3) 0.015(3) 0.004(3)
C12B 0.034(4) 0.035(4) 0.051(4) 0.004(3) 0.003(3) 0.005(3)
C13B 0.055(5) 0.036(4) 0.036(4) 0.003(3) 0.005(3) 0.006(3)
C14B 0.057(5) 0.030(4) 0.043(4) 0.002(3) 0.014(4) -0.010(3)
C15B 0.046(5) 0.029(3) 0.039(4) -0.004(3) 0.013(3) -0.008(3)
C16B 0.027(4) 0.030(3) 0.033(3) 0.002(3) 0.012(3) 0.009(3)
C17B 0.033(4) 0.037(4) 0.036(4) -0.006(3) 0.005(3) 0.006(3)
C18B 0.026(4) 0.048(4) 0.043(4) 0.000(3) 0.005(3) 0.004(3)
C19B 0.036(5) 0.049(5) 0.051(5) 0.004(4) 0.002(3) 0.006(4)
C20B 0.043(5) 0.041(4) 0.050(5) 0.016(4) 0.010(4) 0.012(4)
C21B 0.044(5) 0.038(4) 0.047(4) 0.007(3) 0.014(4) 0.004(3)
C22B 0.030(4) 0.059(5) 0.048(4) -0.016(4) 0.000(3) 0.001(3)
C23B 0.044(5) 0.066(6) 0.054(5) -0.024(4) -0.001(4) -0.015(4)
C24B 0.039(5) 0.050(5) 0.049(4) -0.013(4) -0.004(3) -0.011(4)
C25B 0.059(6) 0.046(5) 0.064(6) -0.015(4) -0.001(4) 0.009(4)
C26B 0.071(7) 0.040(5) 0.062(6) -0.006(4) -0.009(5) 0.002(4)
C27B 0.069(6) 0.043(5) 0.054(5) -0.003(4) -0.005(4) -0.012(4)
C28B 0.053(6) 0.056(5) 0.051(5) -0.013(4) 0.002(4) -0.006(4)
C29B 0.040(5) 0.051(5) 0.049(5) -0.010(4) -0.001(4) -0.003(4)
C30B 0.024(4) 0.037(4) 0.035(3) -0.014(3) -0.002(3) 0.000(3)
C31B 0.038(4) 0.042(4) 0.034(4) -0.011(3) 0.004(3) 0.007(3)
C32B 0.064(7) 0.061(6) 0.069(6) -0.023(5) -0.034(5) 0.026(5)
C33B 0.066(7) 0.036(5) 0.117(9) -0.012(5) 0.023(6) -0.001(4)
C34B 0.067(7) 0.063(6) 0.051(5) -0.015(4) 0.013(4) 0.023(5)
Br1C 0.0427(5) 0.0379(4) 0.0371(4) 0.0095(3) -0.0020(3) 0.0067(3)
O1C 0.035(3) 0.037(3) 0.037(3) -0.002(2) 0.002(2) 0.002(2)
O2C 0.045(3) 0.053(3) 0.034(3) 0.001(2) -0.014(2) 0.010(3)
O3C 0.054(4) 0.058(3) 0.039(3) -0.009(3) -0.017(2) -0.008(3)
O4C 0.056(4) 0.045(3) 0.034(3) 0.003(2) 0.017(2) -0.005(3)
O5C 0.046(3) 0.043(3) 0.024(2) 0.004(2) 0.003(2) 0.011(2)
N1C 0.028(3) 0.024(3) 0.028(3) 0.000(2) -0.004(2) 0.007(2)
N132 0.047(4) 0.033(3) 0.034(3) -0.003(2) 0.006(3) -0.004(3)
N152 0.039(4) 0.037(3) 0.052(4) -0.017(3) -0.010(3) 0.000(3)
C1C 0.031(4) 0.025(3) 0.032(3) -0.004(3) 0.000(3) 0.004(3)
C2C 0.020(3) 0.038(4) 0.028(3) -0.005(3) -0.004(2) 0.003(3)
C3C 0.029(4) 0.037(4) 0.028(3) 0.003(3) -0.003(3) 0.002(3)
C4C 0.028(4) 0.034(4) 0.034(3) 0.003(3) 0.006(3) 0.002(3)
C5C 0.030(4) 0.042(4) 0.026(3) -0.003(3) 0.003(3) 0.007(3)
C6C 0.030(4) 0.039(4) 0.033(3) -0.002(3) -0.003(3) 0.001(3)
C7C 0.027(4) 0.037(4) 0.036(4) -0.003(3) 0.001(3) 0.004(3)
C8C 0.030(4) 0.045(4) 0.040(4) -0.012(3) -0.002(3) -0.002(3)
C9C 0.045(5) 0.049(5) 0.063(5) -0.022(4) -0.013(4) -0.009(4)
C10C 0.042(5) 0.035(4) 0.048(4) -0.013(3) -0.002(3) -0.005(3)
C11C 0.047(5) 0.033(4) 0.051(4) -0.013(3) 0.002(3) -0.004(3)
C12C 0.052(5) 0.041(4) 0.054(5) -0.013(4) 0.011(4) -0.012(4)
C13C 0.075(7) 0.041(4) 0.050(5) -0.008(4) 0.005(4) -0.021(4)
C14C 0.065(6) 0.031(4) 0.055(5) -0.005(3) -0.008(4) -0.004(4)
C15C 0.048(5) 0.036(4) 0.053(5) -0.012(3) -0.003(4) -0.005(3)
C16C 0.027(4) 0.025(3) 0.029(3) 0.005(2) -0.003(3) 0.003(3)
C17C 0.028(4) 0.024(3) 0.030(3) 0.002(2) 0.000(3) 0.002(2)
C18C 0.032(4) 0.035(4) 0.025(3) 0.004(3) 0.004(3) 0.002(3)
C19C 0.039(4) 0.033(4) 0.028(3) 0.009(3) 0.007(3) 0.006(3)
C20C 0.038(4) 0.036(4) 0.036(4) 0.010(3) 0.000(3) -0.004(3)
C21C 0.037(4) 0.034(4) 0.031(3) 0.004(3) -0.002(3) -0.003(3)
C22C 0.040(4) 0.033(3) 0.024(3) 0.002(3) -0.002(3) 0.005(3)
C23C 0.064(6) 0.050(5) 0.039(4) -0.020(4) -0.001(4) -0.010(4)
C24C 0.048(5) 0.023(3) 0.037(4) -0.002(3) 0.001(3) 0.000(3)
C25C 0.046(5) 0.039(4) 0.038(4) -0.005(3) 0.006(3) -0.010(3)
C26C 0.058(6) 0.038(4) 0.041(4) 0.001(3) 0.007(4) -0.016(4)
C27C 0.069(6) 0.039(4) 0.032(4) 0.002(3) 0.004(4) -0.008(4)
C28C 0.052(5) 0.040(4) 0.036(4) 0.000(3) -0.004(3) 0.004(4)
C29C 0.042(4) 0.035(4) 0.035(4) 0.000(3) 0.008(3) -0.001(3)
C161 0.026(4) 0.027(3) 0.040(4) -0.008(3) -0.009(3) 0.003(3)
C162 0.037(4) 0.030(4) 0.046(4) -0.012(3) -0.005(3) 0.010(3)
C163 0.099(9) 0.079(8) 0.067(7) -0.029(6) -0.037(6) 0.052(7)
C164 0.106(11) 0.037(6) 0.24(2) -0.044(9) 0.067(12) -0.011(6)
C165 0.126(11) 0.080(8) 0.052(6) -0.014(5) 0.002(6) 0.058(8)
Br1D 0.0529(5) 0.0402(4) 0.0368(4) -0.0060(3) 0.0149(3) -0.0165(3)
O1D 0.035(3) 0.036(3) 0.029(2) -0.002(2) 0.005(2) 0.002(2)
O2D 0.037(3) 0.035(3) 0.023(2) 0.0019(18) 0.0011(19) 0.000(2)
O3D 0.047(3) 0.041(3) 0.027(2) -0.001(2) 0.000(2) 0.001(2)
O4D 0.050(4) 0.050(3) 0.051(3) 0.003(3) -0.022(3) 0.002(3)
O5D 0.051(4) 0.058(3) 0.041(3) -0.011(2) -0.015(2) -0.003(3)
N1D 0.027(3) 0.026(3) 0.029(3) -0.001(2) 0.001(2) 0.004(2)
N2D 0.046(4) 0.032(3) 0.029(3) -0.003(2) 0.005(3) -0.005(3)
N3D 0.041(4) 0.040(3) 0.042(3) -0.014(3) -0.008(3) 0.003(3)
C1D 0.030(4) 0.023(3) 0.025(3) -0.001(2) 0.002(3) 0.000(2)
C2D 0.026(3) 0.022(3) 0.026(3) 0.004(2) 0.000(2) 0.002(2)
C3D 0.027(4) 0.032(3) 0.033(3) -0.006(3) 0.004(3) 0.001(3)
C4D 0.038(4) 0.033(4) 0.027(3) 0.005(3) 0.001(3) 0.002(3)
C5D 0.028(4) 0.034(3) 0.019(3) 0.003(2) 0.002(2) 0.008(3)
C6D 0.029(4) 0.027(3) 0.025(3) 0.004(2) 0.003(2) 0.002(3)
C7D 0.030(4) 0.030(3) 0.026(3) -0.001(2) 0.005(3) 0.003(3)
C8D 0.034(4) 0.034(4) 0.027(3) 0.003(3) 0.001(3) 0.004(3)
C9D 0.067(6) 0.040(4) 0.041(4) -0.011(3) 0.007(4) -0.014(4)
C10D 0.047(5) 0.027(3) 0.025(3) 0.000(2) 0.007(3) -0.001(3)
C11D 0.036(4) 0.030(3) 0.034(4) 0.003(3) 0.011(3) 0.004(3)
C12D 0.036(4) 0.033(4) 0.043(4) 0.007(3) 0.001(3) 0.007(3)
C13D 0.049(5) 0.028(3) 0.039(4) 0.008(3) 0.000(3) 0.003(3)
C14D 0.067(6) 0.029(4) 0.037(4) 0.004(3) 0.013(4) -0.007(3)
C15D 0.047(5) 0.041(4) 0.037(4) -0.008(3) 0.009(3) -0.010(3)
C16D 0.026(4) 0.031(3) 0.025(3) 0.000(3) 0.000(2) 0.004(3)
C17D 0.025(4) 0.029(3) 0.034(3) -0.005(3) 0.004(3) 0.003(3)
C18D 0.033(4) 0.036(4) 0.037(4) -0.006(3) -0.002(3) 0.005(3)
C19D 0.033(4) 0.040(4) 0.036(4) 0.001(3) -0.001(3) 0.006(3)
C20D 0.042(4) 0.024(3) 0.040(4) 0.003(3) 0.003(3) 0.003(3)
C21D 0.033(4) 0.022(3) 0.034(3) 0.000(3) 0.004(3) 0.002(3)
C22D 0.028(4) 0.040(4) 0.047(4) -0.009(3) 0.000(3) 0.001(3)
C23D 0.045(5) 0.052(5) 0.073(6) -0.033(4) -0.009(4) -0.004(4)
C24D 0.038(4) 0.030(4) 0.049(4) -0.007(3) -0.006(3) -0.005(3)
C25D 0.047(5) 0.034(4) 0.058(5) -0.008(3) -0.003(4) 0.005(3)
C26D 0.074(7) 0.034(4) 0.064(6) -0.002(4) -0.008(5) -0.003(4)
C27D 0.076(7) 0.037(4) 0.053(5) -0.003(4) -0.007(4) -0.014(4)
C28D 0.051(5) 0.045(5) 0.058(5) -0.010(4) 0.004(4) -0.013(4)
C29D 0.036(4) 0.037(4) 0.051(4) -0.009(3) -0.004(3) -0.002(3)
C30D 0.027(4) 0.025(3) 0.038(4) -0.010(3) 0.000(3) 0.002(3)
C31D 0.036(4) 0.034(4) 0.040(4) -0.012(3) 0.002(3) 0.005(3)
C32D 0.058(8) 0.024(5) 0.31(2) -0.029(8) 0.044(11) 0.000(5)
C33D 0.067(7) 0.066(7) 0.101(8) -0.031(6) -0.040(6) 0.032(6)
C34D 0.157(14) 0.104(10) 0.052(6) 0.003(6) 0.027(7) 0.093(10)
Br1E 0.0482(5) 0.0418(4) 0.0424(4) 0.0132(3) -0.0025(3) 0.0060(4)
O1E 0.030(3) 0.040(3) 0.033(2) -0.006(2) 0.0017(19) 0.000(2)
O2E 0.046(3) 0.070(4) 0.038(3) 0.005(3) -0.016(2) -0.010(3)
O3E 0.056(4) 0.063(4) 0.047(3) -0.011(3) -0.014(3) -0.014(3)
O4E 0.046(3) 0.042(3) 0.032(3) -0.001(2) 0.016(2) -0.005(2)
O5E 0.042(3) 0.032(2) 0.025(2) -0.0015(18) 0.005(2) 0.004(2)
N1E 0.025(3) 0.028(3) 0.026(3) 0.000(2) -0.002(2) 0.004(2)
N2E 0.039(4) 0.048(4) 0.040(3) -0.014(3) -0.002(3) -0.015(3)
N3E 0.054(4) 0.031(3) 0.027(3) -0.004(2) 0.010(3) -0.009(3)
C1E 0.026(4) 0.028(3) 0.031(3) -0.003(3) 0.001(3) 0.003(3)
C2E 0.022(4) 0.030(3) 0.031(3) 0.003(3) 0.004(3) 0.004(3)
C3E 0.030(4) 0.031(3) 0.036(4) -0.004(3) 0.004(3) 0.005(3)
C4E 0.031(4) 0.039(4) 0.028(3) 0.002(3) 0.005(3) 0.008(3)
C5E 0.027(4) 0.052(4) 0.032(3) -0.007(3) -0.001(3) -0.003(3)
C6E 0.027(4) 0.039(4) 0.035(4) -0.004(3) 0.001(3) 0.001(3)
C7E 0.028(4) 0.033(3) 0.032(3) -0.001(3) 0.001(3) 0.001(3)
C8E 0.026(4) 0.051(4) 0.037(4) -0.010(3) -0.004(3) -0.004(3)
C9E 0.047(5) 0.054(5) 0.061(5) -0.018(4) 0.002(4) -0.028(4)
C10E 0.049(5) 0.037(4) 0.041(4) -0.006(3) 0.001(3) -0.013(3)
C11E 0.037(5) 0.046(4) 0.052(5) -0.012(3) 0.007(3) -0.009(3)
C12E 0.053(5) 0.061(5) 0.046(4) -0.021(4) 0.012(4) -0.019(4)
C13E 0.069(6) 0.057(5) 0.041(4) -0.009(4) 0.001(4) -0.023(5)
C14E 0.077(7) 0.036(4) 0.064(6) -0.010(4) -0.008(5) -0.009(4)
C15E 0.053(5) 0.039(4) 0.056(5) -0.008(4) -0.002(4) -0.006(4)
C16E 0.029(4) 0.022(3) 0.026(3) 0.000(2) -0.001(3) 0.004(2)
C17E 0.028(4) 0.026(3) 0.028(3) 0.004(2) 0.001(3) 0.001(3)
C18E 0.030(4) 0.028(3) 0.021(3) 0.002(2) 0.003(2) 0.008(3)
C19E 0.029(4) 0.029(3) 0.023(3) 0.006(2) 0.004(2) 0.002(3)
C20E 0.036(4) 0.030(3) 0.035(3) 0.004(3) 0.002(3) -0.007(3)
C21E 0.036(4) 0.029(3) 0.029(3) 0.004(3) -0.002(3) -0.005(3)
C22E 0.034(4) 0.026(3) 0.033(4) -0.002(3) 0.003(3) 0.000(3)
C23E 0.066(6) 0.050(5) 0.035(4) -0.013(3) 0.010(4) -0.018(4)
C24E 0.064(5) 0.023(3) 0.031(4) -0.002(3) 0.009(3) -0.005(3)
C25E 0.065(6) 0.041(4) 0.046(4) -0.001(3) 0.018(4) -0.023(4)
C26E 0.087(8) 0.051(5) 0.046(5) -0.005(4) 0.019(5) -0.033(5)
C27E 0.100(8) 0.039(4) 0.037(4) 0.009(3) 0.016(5) -0.005(5)
C28E 0.087(7) 0.031(4) 0.041(4) 0.000(3) -0.005(4) 0.007(4)
C29E 0.063(6) 0.030(4) 0.033(4) 0.001(3) 0.009(3) 0.009(3)
C43 0.032(4) 0.035(4) 0.038(4) -0.012(3) -0.001(3) 0.006(3)
C44 0.058(6) 0.032(4) 0.115(9) -0.008(5) 0.009(6) 0.000(4)
C45 0.051(5) 0.039(4) 0.051(5) -0.005(3) -0.024(4) 0.007(4)
C46 0.062(6) 0.053(5) 0.047(5) -0.012(4) 0.003(4) 0.018(4)
C47 0.025(4) 0.030(3) 0.032(3) -0.012(3) -0.005(3) 0.000(3)
Br1F 0.0552(6) 0.0357(4) 0.0441(5) -0.0069(3) 0.0203(4) -0.0207(4)
O1F 0.033(3) 0.035(3) 0.030(2) -0.006(2) 0.0016(19) 0.003(2)
O2F 0.028(3) 0.028(2) 0.026(2) -0.0017(17) 0.0045(18) -0.0017(18)
O3F 0.039(3) 0.032(2) 0.029(2) -0.0026(19) 0.001(2) 0.001(2)
O4F 0.048(4) 0.060(4) 0.046(3) 0.005(3) -0.015(3) 0.007(3)
O5F 0.054(4) 0.060(4) 0.051(3) -0.007(3) -0.017(3) 0.002(3)
N1F 0.024(3) 0.026(3) 0.031(3) -0.001(2) 0.001(2) 0.005(2)
N2F 0.040(4) 0.021(3) 0.031(3) -0.004(2) 0.006(2) -0.003(2)
N3F 0.042(4) 0.043(4) 0.053(4) -0.016(3) -0.011(3) 0.004(3)
C1F 0.027(4) 0.022(3) 0.033(3) -0.003(2) 0.010(3) 0.000(2)
C2F 0.028(4) 0.022(3) 0.030(3) 0.001(2) 0.003(3) 0.005(3)
C3F 0.029(4) 0.027(3) 0.034(3) -0.004(3) 0.009(3) -0.001(3)
C4F 0.029(4) 0.033(3) 0.036(4) -0.002(3) 0.004(3) 0.001(3)
C5F 0.025(4) 0.026(3) 0.025(3) 0.005(2) 0.003(2) 0.005(3)
C6F 0.025(3) 0.026(3) 0.025(3) 0.004(2) 0.002(2) -0.001(2)
C7F 0.025(3) 0.021(3) 0.027(3) 0.000(2) 0.006(2) 0.003(2)
C8F 0.021(3) 0.025(3) 0.030(3) 0.005(2) 0.003(2) 0.002(2)
C9F 0.050(5) 0.033(4) 0.044(4) -0.011(3) 0.008(3) -0.015(3)
C10F 0.040(4) 0.018(3) 0.030(3) 0.001(2) 0.010(3) 0.003(3)
C11F 0.035(4) 0.025(3) 0.031(3) 0.005(3) 0.012(3) 0.005(3)
C12F 0.037(4) 0.030(4) 0.046(4) 0.003(3) 0.001(3) 0.007(3)
C13F 0.054(5) 0.028(3) 0.031(3) 0.006(3) 0.005(3) 0.011(3)
C14F 0.056(5) 0.027(3) 0.036(4) 0.004(3) 0.018(3) -0.009(3)
C15F 0.046(5) 0.024(3) 0.036(4) 0.001(3) 0.015(3) -0.003(3)
C16F 0.022(4) 0.031(3) 0.032(3) 0.001(3) 0.007(3) 0.005(3)
C17F 0.029(4) 0.031(4) 0.041(4) 0.004(3) 0.009(3) 0.004(3)
C18F 0.040(5) 0.033(4) 0.046(4) 0.005(3) 0.003(3) 0.004(3)
C19F 0.028(4) 0.054(5) 0.038(4) -0.002(3) 0.000(3) 0.009(3)
C20F 0.027(4) 0.042(4) 0.041(4) -0.006(3) 0.001(3) 0.004(3)
C21F 0.026(4) 0.034(4) 0.039(4) -0.005(3) 0.004(3) 0.006(3)
C22F 0.037(5) 0.051(5) 0.050(5) -0.014(4) -0.004(3) 0.010(4)
C23F 0.044(5) 0.059(5) 0.070(6) -0.026(5) -0.012(4) -0.001(4)
C24F 0.036(4) 0.034(4) 0.051(4) -0.012(3) -0.005(3) 0.000(3)
C25F 0.045(5) 0.040(4) 0.068(6) -0.014(4) -0.003(4) 0.002(4)
C26F 0.062(6) 0.029(4) 0.064(6) -0.004(4) -0.004(4) 0.004(4)
C27F 0.053(5) 0.038(4) 0.057(5) -0.009(4) -0.002(4) -0.009(4)
C28F 0.051(5) 0.041(4) 0.055(5) -0.014(4) 0.001(4) -0.007(4)
C29F 0.036(5) 0.046(5) 0.056(5) -0.015(4) -0.008(4) 0.001(4)
C30F 0.023(4) 0.031(3) 0.033(3) -0.008(3) -0.002(3) 0.004(3)
C31F 0.030(4) 0.027(3) 0.033(3) -0.009(3) -0.001(3) 0.003(3)
C32F 0.061(6) 0.032(4) 0.049(4) -0.009(3) 0.004(4) 0.003(4)
C33F 0.067(6) 0.045(5) 0.051(5) -0.025(4) -0.014(4) 0.015(4)
C34F 0.036(5) 0.041(4) 0.083(6) -0.014(4) -0.015(4) 0.002(3)

loop_
_atom_type_symbol
_atom_type_description
_atom_type_scat_dispersion_real
_atom_type_scat_dispersion_imag
_atom_type_scat_source
C C 0.0181 0.0091 'International Tables Vol C Tables 4.2.6.8 and 6.1.1.4'
H H 0.0000 0.0000 'International Tables Vol C Tables 4.2.6.8 and 6.1.1.4'
Br Br -0.6763 1.2805 'International Tables Vol C Tables 4.2.6.8 and 6.1.1.4'
N N 0.0311 0.0180 'International Tables Vol C Tables 4.2.6.8 and 6.1.1.4'
O O 0.0492 0.0322 'International Tables Vol C Tables 4.2.6.8 and 6.1.1.4'

loop_
_geom_angle_atom_site_label_1
_geom_angle_atom_site_label_2
_geom_angle_atom_site_label_3
_geom_angle
C5A O2A H2A 109.5
C19A O4A H4A 109.5
C30A N1A C1A 121.0(6)
C30A N1A H1A 119.5
C1A N1A H1A 119.5
C8A N2A C10A 126.7(6)
C8A N2A C9A 115.9(7)
C10A N2A C9A 114.9(7)
C22A N3A C24A 123.8(6)
C22A N3A C23A 117.9(6)
C24A N3A C23A 117.0(6)
N1A C1A C16A 112.5(5)
N1A C1A C2A 111.7(5)
C16A C1A C2A 109.8(5)
N1A C1A H1AA 107.6
C16A C1A H1AA 107.6
C2A C1A H1AA 107.6
C3A C2A C7A 119.0(6)
C3A C2A C1A 119.2(6)
C7A C2A C1A 121.7(6)
C4A C3A C2A 121.0(7)
C4A C3A H3A 119.5
C2A C3A H3A 119.5
C3A C4A C5A 121.4(7)
C3A C4A Br1A 120.6(6)
C5A C4A Br1A 117.9(5)
O2A C5A C4A 118.8(7)
O2A C5A C6A 123.2(8)
C4A C5A C6A 118.0(7)
C7A C6A C5A 119.7(7)
C7A C6A C8A 123.5(7)
C5A C6A C8A 116.6(7)
C2A C7A C6A 120.9(7)
C2A C7A H7A 119.6
C6A C7A H7A 119.6
O3A C8A N2A 119.4(8)
O3A C8A C6A 119.0(8)
N2A C8A C6A 121.7(7)
N2A C9A H9AA 109.5
N2A C9A H9AB 109.5
H9AA C9A H9AB 109.5
N2A C9A H9AC 109.5
H9AA C9A H9AC 109.5
H9AB C9A H9AC 109.5
C15A C10A C11A 122.1(8)
C15A C10A N2A 118.8(7)
C11A C10A N2A 118.9(7)
C12A C11A C10A 118.5(8)
C12A C11A H11A 120.8
C10A C11A H11A 120.8
C11A C12A C13A 121.1(8)
C11A C12A H12A 119.5
C13A C12A H12A 119.5
C12A C13A C14A 118.5(8)
C12A C13A H13A 120.7
C14A C13A H13A 120.7
C15A C14A C13A 121.2(9)
C15A C14A H14A 119.4
C13A C14A H14A 119.4
C10A C15A C14A 118.7(8)
C10A C15A H15A 120.7
C14A C15A H15A 120.7
C17A C16A C21A 118.0(6)
C17A C16A C1A 122.0(6)
C21A C16A C1A 120.0(6)
C16A C17A C18A 122.9(6)
C16A C17A H17A 118.5
C18A C17A H17A 118.5
C19A C18A C17A 117.7(6)
C19A C18A C22A 118.3(6)
C17A C18A C22A 123.9(6)
O4A C19A C20A 117.2(7)
O4A C19A C18A 122.3(7)
C20A C19A C18A 120.5(6)
C21A C20A C19A 120.1(7)
C21A C20A H20A 120.0
C19A C20A H20A 120.0
C20A C21A C16A 120.8(7)
C20A C21A H21A 119.6
C16A C21A H21A 119.6
O5A C22A N3A 120.2(6)
O5A C22A C18A 119.8(6)
N3A C22A C18A 119.9(6)
N3A C23A H23A 109.5
N3A C23A H23B 109.5
H23A C23A H23B 109.5
N3A C23A H23C 109.5
H23A C23A H23C 109.5
H23B C23A H23C 109.5
C29A C24A C25A 121.6(7)
C29A C24A N3A 119.2(6)
C25A C24A N3A 119.2(7)
C26A C25A C24A 118.4(8)
C26A C25A H25A 120.8
C24A C25A H25A 120.8
C25A C26A C27A 121.4(8)
C25A C26A H26A 119.3
C27A C26A H26A 119.3
C26A C27A C28A 119.4(7)
C26A C27A H27A 120.3
C28A C27A H27A 120.3
C27A C28A C29A 120.4(8)
C27A C28A H28A 119.8
C29A C28A H28A 119.8
C24A C29A C28A 118.7(7)
C24A C29A H29A 120.7
C28A C29A H29A 120.7
O1A C30A N1A 120.2(6)
O1A C30A C31A 120.7(6)
N1A C30A C31A 119.0(6)
C33A C31A C32A 110.6(7)
C33A C31A C34A 108.5(6)
C32A C31A C34A 110.0(7)
C33A C31A C30A 106.6(6)
C32A C31A C30A 108.4(6)
C34A C31A C30A 112.7(6)
C31A C32A H32A 109.5
C31A C32A H32B 109.5
H32A C32A H32B 109.5
C31A C32A H32C 109.5
H32A C32A H32C 109.5
H32B C32A H32C 109.5
C31A C33A H33A 109.5
C31A C33A H33B 109.5
H33A C33A H33B 109.5
C31A C33A H33C 109.5
H33A C33A H33C 109.5
H33B C33A H33C 109.5
C31A C34A H34A 109.5
C31A C34A H34B 109.5
H34A C34A H34B 109.5
C31A C34A H34C 109.5
H34A C34A H34C 109.5
H34B C34A H34C 109.5
C5B O2B H2B 109.5
C19B O4B H4B 109.5
C30B N1B C1B 118.1(6)
C30B N1B H1B 121.0
C1B N1B H1B 121.0
C8B N2B C10B 124.0(6)
C8B N2B C9B 117.8(6)
C10B N2B C9B 116.7(6)
C22B N3B C24B 125.5(7)
C22B N3B C23B 118.2(7)
C24B N3B C23B 113.9(7)
N1B C1B C2B 109.9(5)
N1B C1B C16B 113.0(5)
C2B C1B C16B 112.9(6)
N1B C1B H1BA 106.9
C2B C1B H1BA 106.9
C16B C1B H1BA 106.9
C7B C2B C3B 118.3(6)
C7B C2B C1B 119.7(6)
C3B C2B C1B 122.0(6)
C4B C3B C2B 119.6(7)
C4B C3B H3B 120.2
C2B C3B H3B 120.2
C3B C4B C5B 122.4(7)
C3B C4B Br1B 120.4(5)
C5B C4B Br1B 117.2(5)
O2B C5B C6B 123.2(6)
O2B C5B C4B 118.6(6)
C6B C5B C4B 118.3(6)
C5B C6B C7B 118.6(6)
C5B C6B C8B 117.7(6)
C7B C6B C8B 123.7(6)
C2B C7B C6B 122.5(7)
C2B C7B H7B 118.7
C6B C7B H7B 118.7
O3B C8B N2B 119.6(6)
O3B C8B C6B 119.1(6)
N2B C8B C6B 121.3(6)
N2B C9B H9BA 109.5
N2B C9B H9BB 109.5
H9BA C9B H9BB 109.5
N2B C9B H9BC 109.5
H9BA C9B H9BC 109.5
H9BB C9B H9BC 109.5
C11B C10B C15B 120.4(7)
C11B C10B N2B 120.4(6)
C15B C10B N2B 119.2(7)
C10B C11B C12B 120.3(7)
C10B C11B H11B 119.9
C12B C11B H11B 119.9
C13B C12B C11B 119.3(8)
C13B C12B H12B 120.4
C11B C12B H12B 120.4
C14B C13B C12B 119.6(8)
C14B C13B H13B 120.2
C12B C13B H13B 120.2
C13B C14B C15B 121.2(7)
C13B C14B H14B 119.4
C15B C14B H14B 119.4
C10B C15B C14B 119.2(8)
C10B C15B H15B 120.4
C14B C15B H15B 120.4
C17B C16B C21B 118.8(7)
C17B C16B C1B 123.8(6)
C21B C16B C1B 117.4(7)
C16B C17B C18B 122.7(7)
C16B C17B H17B 118.6
C18B C17B H17B 118.6
C19B C18B C17B 116.7(8)
C19B C18B C22B 118.7(8)
C17B C18B C22B 124.4(7)
O4B C19B C20B 116.4(8)
O4B C19B C18B 122.5(9)
C20B C19B C18B 121.1(8)
C19B C20B C21B 120.9(8)
C19B C20B H20B 119.6
C21B C20B H20B 119.6
C16B C21B C20B 119.6(9)
C16B C21B H21B 120.2
C20B C21B H21B 120.2
O5B C22B N3B 117.3(8)
O5B C22B C18B 117.8(8)
N3B C22B C18B 124.8(7)
N3B C23B H23D 109.5
N3B C23B H23E 109.5
H23D C23B H23E 109.5
N3B C23B H23F 109.5
H23D C23B H23F 109.5
H23E C23B H23F 109.5
C29B C24B C25B 121.8(8)
C29B C24B N3B 120.2(8)
C25B C24B N3B 117.7(8)
C24B C25B C26B 118.9(9)
C24B C25B H25B 120.5
C26B C25B H25B 120.5
C25B C26B C27B 120.1(9)
C25B C26B H26B 119.9
C27B C26B H26B 119.9
C28B C27B C26B 120.0(9)
C28B C27B H27B 120.0
C26B C27B H27B 120.0
C27B C28B C29B 120.4(9)
C27B C28B H28B 119.8
C29B C28B H28B 119.8
C24B C29B C28B 118.8(8)
C24B C29B H29B 120.6
C28B C29B H29B 120.6
O1B C30B N1B 120.8(6)
O1B C30B C31B 123.0(6)
N1B C30B C31B 116.2(6)
C33B C31B C32B 111.2(9)
C33B C31B C30B 110.8(7)
C32B C31B C30B 108.8(6)
C33B C31B C34B 110.1(8)
C32B C31B C34B 109.6(8)
C30B C31B C34B 106.2(6)
C31B C32B H32D 109.5
C31B C32B H32E 109.5
H32D C32B H32E 109.5
C31B C32B H32F 109.5
H32D C32B H32F 109.5
H32E C32B H32F 109.5
C31B C33B H33D 109.5
C31B C33B H33E 109.5
H33D C33B H33E 109.5
C31B C33B H33F 109.5
H33D C33B H33F 109.5
H33E C33B H33F 109.5
C31B C34B H34D 109.5
C31B C34B H34E 109.5
H34D C34B H34E 109.5
C31B C34B H34F 109.5
H34D C34B H34F 109.5
H34E C34B H34F 109.5
C5C O2C H2C 109.5
C19C O4C H4C 109.5
C161 N1C C1C 118.4(5)
C161 N1C H1C 120.8
C1C N1C H1C 120.8
C22C N132 C24C 124.5(6)
C22C N132 C23C 118.2(6)
C24C N132 C23C 116.1(6)
C8C N152 C10C 125.0(6)
C8C N152 C9C 118.7(7)
C10C N152 C9C 114.2(7)
N1C C1C C16C 111.5(5)
N1C C1C C2C 112.0(5)
C16C C1C C2C 109.4(5)
N1C C1C H1CA 107.9
C16C C1C H1CA 107.9
C2C C1C H1CA 107.9
C7C C2C C3C 119.5(6)
C7C C2C C1C 122.7(6)
C3C C2C C1C 117.8(6)
C4C C3C C2C 119.8(7)
C4C C3C H3C 120.1
C2C C3C H3C 120.1
C5C C4C C3C 121.3(7)
C5C C4C Br1C 118.7(5)
C3C C4C Br1C 120.0(6)
O2C C5C C4C 117.8(7)
O2C C5C C6C 122.7(7)
C4C C5C C6C 119.5(7)
C7C C6C C5C 117.6(7)
C7C C6C C8C 125.3(7)
C5C C6C C8C 117.1(6)
C2C C7C C6C 122.3(7)
C2C C7C H7C 118.8
C6C C7C H7C 118.8
O3C C8C N152 118.6(7)
O3C C8C C6C 119.6(7)
N152 C8C C6C 121.8(6)
N152 C9C H9CA 109.5
N152 C9C H9CB 109.5
H9CA C9C H9CB 109.5
N152 C9C H9CC 109.5
H9CA C9C H9CC 109.5
H9CB C9C H9CC 109.5
C11C C10C C15C 119.8(8)
C11C C10C N152 120.8(7)
C15C C10C N152 119.1(7)
C12C C11C C10C 119.8(8)
C12C C11C H11C 120.1
C10C C11C H11C 120.1
C13C C12C C11C 120.3(8)
C13C C12C H12C 119.8
C11C C12C H12C 119.8
C12C C13C C14C 120.3(8)
C12C C13C H13C 119.8
C14C C13C H13C 119.8
C13C C14C C15C 119.9(8)
C13C C14C H14C 120.0
C15C C14C H14C 120.0
C14C C15C C10C 119.8(8)
C14C C15C H15C 120.1
C10C C15C H15C 120.1
C17C C16C C21C 117.8(6)
C17C C16C C1C 119.7(6)
C21C C16C C1C 122.4(6)
C18C C17C C16C 121.9(7)
C18C C17C H17C 119.0
C16C C17C H17C 119.0
C17C C18C C19C 118.8(7)
C17C C18C C22C 122.9(7)
C19C C18C C22C 118.1(6)
O4C C19C C20C 117.9(7)
O4C C19C C18C 122.9(7)
C20C C19C C18C 119.2(7)
C21C C20C C19C 120.3(7)
C21C C20C H20C 119.8
C19C C20C H20C 119.8
C20C C21C C16C 121.9(7)
C20C C21C H21C 119.1
C16C C21C H21C 119.1
O5C C22C N132 120.9(7)
O5C C22C C18C 119.0(7)
N132 C22C C18C 120.1(6)
N132 C23C H23G 109.5
N132 C23C H23H 109.5
H23G C23C H23H 109.5
N132 C23C H23I 109.5
H23G C23C H23I 109.5
H23H C23C H23I 109.5
C29C C24C C25C 122.3(7)
C29C C24C N132 118.4(7)
C25C C24C N132 119.3(7)
C26C C25C C24C 118.4(8)
C26C C25C H25C 120.8
C24C C25C H25C 120.8
C25C C26C C27C 121.1(8)
C25C C26C H26C 119.4
C27C C26C H26C 119.4
C26C C27C C28C 119.6(7)
C26C C27C H27C 120.2
C28C C27C H27C 120.2
C27C C28C C29C 120.9(8)
C27C C28C H28C 119.5
C29C C28C H28C 119.5
C24C C29C C28C 117.6(7)
C24C C29C H29C 121.2
C28C C29C H29C 121.2
O1C C161 N1C 121.0(6)
O1C C161 C162 121.7(7)
N1C C161 C162 117.2(6)
C164 C162 C163 112.0(12)
C164 C162 C165 105.1(10)
C163 C162 C165 110.6(9)
C164 C162 C161 110.3(8)
C163 C162 C161 109.9(6)
C165 C162 C161 108.9(7)
C162 C163 H16A 109.5
C162 C163 H16B 109.5
H16A C163 H16B 109.5
C162 C163 H16C 109.5
H16A C163 H16C 109.5
H16B C163 H16C 109.5
C162 C164 H16D 109.5
C162 C164 H16E 109.5
H16D C164 H16E 109.5
C162 C164 H16F 109.5
H16D C164 H16F 109.5
H16E C164 H16F 109.5
C162 C165 H16G 109.5
C162 C165 H16H 109.5
H16G C165 H16H 109.5
C162 C165 H16I 109.5
H16G C165 H16I 109.5
H16H C165 H16I 109.5
C5D O2D H2D 109.5
C19D O4D H4D 109.5
C30D N1D C1D 119.0(5)
C30D N1D H1D 120.5
C1D N1D H1D 120.5
C8D N2D C10D 122.8(6)
C8D N2D C9D 118.2(6)
C10D N2D C9D 116.3(6)
C22D N3D C24D 126.0(6)
C22D N3D C23D 117.9(7)
C24D N3D C23D 113.1(7)
N1D C1D C2D 110.9(5)
N1D C1D C16D 112.8(5)
C2D C1D C16D 112.3(5)
N1D C1D H1DA 106.8
C2D C1D H1DA 106.8
C16D C1D H1DA 106.8
C7D C2D C3D 118.5(6)
C7D C2D C1D 118.7(6)
C3D C2D C1D 122.7(6)
C4D C3D C2D 120.2(7)
C4D C3D H3D 119.9
C2D C3D H3D 119.9
C3D C4D C5D 121.7(7)
C3D C4D Br1D 120.8(6)
C5D C4D Br1D 117.4(5)
O2D C5D C4D 118.6(6)
O2D C5D C6D 122.6(6)
C4D C5D C6D 118.8(6)
C5D C6D C7D 118.8(6)
C5D C6D C8D 119.0(6)
C7D C6D C8D 122.1(6)
C2D C7D C6D 121.5(7)
C2D C7D H7D 119.2
C6D C7D H7D 119.2
O3D C8D N2D 120.2(7)
O3D C8D C6D 119.1(6)
N2D C8D C6D 120.6(6)
N2D C9D H9DA 109.5
N2D C9D H9DB 109.5
H9DA C9D H9DB 109.5
N2D C9D H9DC 109.5
H9DA C9D H9DC 109.5
H9DB C9D H9DC 109.5
C11D C10D C15D 120.2(7)
C11D C10D N2D 120.4(6)
C15D C10D N2D 119.4(7)
C10D C11D C12D 119.6(7)
C10D C11D H11D 120.2
C12D C11D H11D 120.2
C13D C12D C11D 120.4(8)
C13D C12D H12D 119.8
C11D C12D H12D 119.8
C12D C13D C14D 120.3(7)
C12D C13D H13D 119.9
C14D C13D H13D 119.9
C13D C14D C15D 120.8(7)
C13D C14D H14D 119.6
C15D C14D H14D 119.6
C10D C15D C14D 118.7(8)
C10D C15D H15D 120.7
C14D C15D H15D 120.7
C17D C16D C21D 118.6(6)
C17D C16D C1D 123.7(6)
C21D C16D C1D 117.8(6)
C16D C17D C18D 121.6(6)
C16D C17D H17D 119.2
C18D C17D H17D 119.2
C17D C18D C19D 118.4(7)
C17D C18D C22D 124.7(7)
C19D C18D C22D 116.8(7)
O4D C19D C18D 124.0(7)
O4D C19D C20D 115.9(7)
C18D C19D C20D 120.2(7)
C21D C20D C19D 119.2(7)
C21D C20D H20D 120.4
C19D C20D H20D 120.4
C20D C21D C16D 121.9(7)
C20D C21D H21D 119.1
C16D C21D H21D 119.1
O5D C22D N3D 119.5(7)
O5D C22D C18D 118.7(7)
N3D C22D C18D 121.7(7)
N3D C23D H23J 109.5
N3D C23D H23K 109.5
H23J C23D H23K 109.5
N3D C23D H23L 109.5
H23J C23D H23L 109.5
H23K C23D H23L 109.5
C29D C24D C25D 120.5(8)
C29D C24D N3D 120.8(7)
C25D C24D N3D 118.5(7)
C26D C25D C24D 119.9(8)
C26D C25D H25D 120.1
C24D C25D H25D 120.1
C25D C26D C27D 120.2(9)
C25D C26D H26D 119.9
C27D C26D H26D 119.9
C28D C27D C26D 119.6(9)
C28D C27D H27D 120.2
C26D C27D H27D 120.2
C29D C28D C27D 119.3(9)
C29D C28D H28D 120.4
C27D C28D H28D 120.4
C24D C29D C28D 120.6(8)
C24D C29D H29D 119.7
C28D C29D H29D 119.7
O1D C30D N1D 121.2(6)
O1D C30D C31D 122.3(6)
N1D C30D C31D 116.5(6)
C32D C31D C33D 111.8(11)
C32D C31D C34D 108.7(12)
C33D C31D C34D 107.2(10)
C32D C31D C30D 111.2(7)
C33D C31D C30D 109.6(6)
C34D C31D C30D 108.2(7)
C31D C32D H32G 109.5
C31D C32D H32H 109.5
H32G C32D H32H 109.5
C31D C32D H32I 109.5
H32G C32D H32I 109.5
H32H C32D H32I 109.5
C31D C33D H33G 109.5
C31D C33D H33H 109.5
H33G C33D H33H 109.5
C31D C33D H33I 109.5
H33G C33D H33I 109.5
H33H C33D H33I 109.5
C31D C34D H34G 109.5
C31D C34D H34H 109.5
H34G C34D H34H 109.5
C31D C34D H34I 109.5
H34G C34D H34I 109.5
H34H C34D H34I 109.5
C5E O2E H2E 109.5
C19E O4E H4E 109.5
C47 N1E C1E 119.8(5)
C47 N1E H1E 120.1
C1E N1E H1E 120.1
C8E N2E C10E 126.5(6)
C8E N2E C9E 118.3(7)
C10E N2E C9E 113.0(7)
C22E N3E C24E 124.4(6)
C22E N3E C23E 117.8(6)
C24E N3E C23E 116.9(6)
N1E C1E C16E 112.8(5)
N1E C1E C2E 111.6(5)
C16E C1E C2E 111.0(5)
N1E C1E H1EA 107.1
C16E C1E H1EA 107.1
C2E C1E H1EA 107.1
C3E C2E C7E 119.0(6)
C3E C2E C1E 118.6(6)
C7E C2E C1E 122.3(6)
C2E C3E C4E 120.6(7)
C2E C3E H3E 119.7
C4E C3E H3E 119.7
C3E C4E C5E 120.9(7)
C3E C4E Br1E 120.5(6)
C5E C4E Br1E 118.6(5)
O2E C5E C6E 122.7(7)
O2E C5E C4E 117.9(7)
C6E C5E C4E 119.4(6)
C7E C6E C5E 118.1(7)
C7E C6E C8E 124.0(7)
C5E C6E C8E 117.8(6)
C2E C7E C6E 121.8(6)
C2E C7E H7E 119.1
C6E C7E H7E 119.1
O3E C8E N2E 118.3(7)
O3E C8E C6E 118.3(7)
N2E C8E C6E 123.3(6)
N2E C9E H9EA 109.5
N2E C9E H9EB 109.5
H9EA C9E H9EB 109.5
N2E C9E H9EC 109.5
H9EA C9E H9EC 109.5
H9EB C9E H9EC 109.5
C15E C10E C11E 120.9(8)
C15E C10E N2E 119.8(8)
C11E C10E N2E 118.9(7)
C12E C11E C10E 119.6(8)
C12E C11E H11E 120.2
C10E C11E H11E 120.2
C13E C12E C11E 120.1(8)
C13E C12E H12E 120.0
C11E C12E H12E 120.0
C12E C13E C14E 119.4(8)
C12E C13E H13E 120.3
C14E C13E H13E 120.3
C15E C14E C13E 120.9(9)
C15E C14E H14E 119.6
C13E C14E H14E 119.6
C10E C15E C14E 119.1(9)
C10E C15E H15E 120.5
C14E C15E H15E 120.5
C17E C16E C21E 118.2(6)
C17E C16E C1E 120.2(6)
C21E C16E C1E 121.5(6)
C16E C17E C18E 121.6(6)
C16E C17E H17E 119.2
C18E C17E H17E 119.2
C19E C18E C17E 118.8(6)
C19E C18E C22E 118.1(6)
C17E C18E C22E 122.9(6)
O4E C19E C18E 122.7(6)
O4E C19E C20E 117.2(6)
C18E C19E C20E 120.1(6)
C21E C20E C19E 120.4(7)
C21E C20E H20E 119.8
C19E C20E H20E 119.8
C20E C21E C16E 121.0(6)
C20E C21E H21E 119.5
C16E C21E H21E 119.5
O5E C22E N3E 121.2(6)
O5E C22E C18E 119.2(6)
N3E C22E C18E 119.5(6)
N3E C23E H23M 109.5
N3E C23E H23N 109.5
H23M C23E H23N 109.5
N3E C23E H23O 109.5
H23M C23E H23O 109.5
H23N C23E H23O 109.5
C29E C24E C25E 121.9(7)
C29E C24E N3E 119.7(7)
C25E C24E N3E 118.4(8)
C26E C25E C24E 118.7(10)
C26E C25E H25E 120.6
C24E C25E H25E 120.6
C25E C26E C27E 120.9(9)
C25E C26E H26E 119.5
C27E C26E H26E 119.5
C28E C27E C26E 119.3(8)
C28E C27E H27E 120.4
C26E C27E H27E 120.4
C29E C28E C27E 120.4(10)
C29E C28E H28E 119.8
C27E C28E H28E 119.8
C28E C29E C24E 118.8(9)
C28E C29E H29E 120.6
C24E C29E H29E 120.6
C44 C43 C47 112.6(7)
C44 C43 C45 110.2(8)
C47 C43 C45 108.1(6)
C44 C43 C46 110.8(8)
C47 C43 C46 107.2(6)
C45 C43 C46 107.6(7)
C43 C44 H44A 109.5
C43 C44 H44B 109.5
H44A C44 H44B 109.5
C43 C44 H44C 109.5
H44A C44 H44C 109.5
H44B C44 H44C 109.5
C43 C45 H45A 109.5
C43 C45 H45B 109.5
H45A C45 H45B 109.5
C43 C45 H45C 109.5
H45A C45 H45C 109.5
H45B C45 H45C 109.5
C43 C46 H46A 109.5
C43 C46 H46B 109.5
H46A C46 H46B 109.5
C43 C46 H46C 109.5
H46A C46 H46C 109.5
H46B C46 H46C 109.5
O1E C47 N1E 120.4(6)
O1E C47 C43 122.1(6)
N1E C47 C43 117.4(6)
C5F O2F H2F 109.5
C19F O4F H4F 109.5
C30F N1F C1F 120.6(6)
C30F N1F H1F 119.7
C1F N1F H1F 119.7
C8F N2F C10F 123.8(6)
C8F N2F C9F 117.2(6)
C10F N2F C9F 116.4(6)
C22F N3F C24F 126.8(7)
C22F N3F C23F 117.5(7)
C24F N3F C23F 112.9(7)
N1F C1F C2F 110.1(5)
N1F C1F C16F 112.4(5)
C2F C1F C16F 112.0(5)
N1F C1F H1FA 107.3
C2F C1F H1FA 107.3
C16F C1F H1FA 107.3
C7F C2F C3F 118.1(6)
C7F C2F C1F 120.3(6)
C3F C2F C1F 121.6(6)
C4F C3F C2F 120.8(6)
C4F C3F H3F 119.6
C2F C3F H3F 119.6
C3F C4F C5F 120.6(7)
C3F C4F Br1F 121.0(6)
C5F C4F Br1F 118.3(5)
O2F C5F C6F 122.4(6)
O2F C5F C4F 118.1(6)
C6F C5F C4F 119.4(6)
C5F C6F C7F 118.7(6)
C5F C6F C8F 117.9(6)
C7F C6F C8F 123.3(6)
C2F C7F C6F 122.1(6)
C2F C7F H7F 119.0
C6F C7F H7F 119.0
O3F C8F N2F 120.1(6)
O3F C8F C6F 120.4(6)
N2F C8F C6F 119.5(6)
N2F C9F H9FA 109.5
N2F C9F H9FB 109.5
H9FA C9F H9FB 109.5
N2F C9F H9FC 109.5
H9FA C9F H9FC 109.5
H9FB C9F H9FC 109.5
C15F C10F C11F 120.2(7)
C15F C10F N2F 119.6(7)
C11F C10F N2F 120.1(6)
C10F C11F C12F 119.9(7)
C10F C11F H11F 120.0
C12F C11F H11F 120.1
C13F C12F C11F 119.7(8)
C13F C12F H12F 120.2
C11F C12F H12F 120.2
C12F C13F C14F 120.3(7)
C12F C13F H13F 119.8
C14F C13F H13F 119.8
C13F C14F C15F 120.2(7)
C13F C14F H14F 119.9
C15F C14F H14F 119.9
C10F C15F C14F 119.6(8)
C10F C15F H15F 120.2
C14F C15F H15F 120.2
C21F C16F C17F 118.9(7)
C21F C16F C1F 123.8(6)
C17F C16F C1F 117.3(7)
C18F C17F C16F 121.0(7)
C18F C17F H17F 119.5
C16F C17F H17F 119.5
C17F C18F C19F 119.7(7)
C17F C18F H18F 120.1
C19F C18F H18F 120.1
O4F C19F C18F 116.3(8)
O4F C19F C20F 122.9(8)
C18F C19F C20F 120.8(7)
C19F C20F C21F 117.1(7)
C19F C20F C22F 118.3(7)
C21F C20F C22F 124.3(7)
C16F C21F C20F 122.2(7)
C16F C21F H21F 118.9
C20F C21F H21F 118.9
O5F C22F N3F 118.4(8)
O5F C22F C20F 119.4(8)
N3F C22F C20F 122.1(7)
N3F C23F H23P 109.5
N3F C23F H23Q 109.5
H23P C23F H23Q 109.5
N3F C23F H23R 109.5
H23P C23F H23R 109.5
H23Q C23F H23R 109.5
C29F C24F C25F 120.4(8)
C29F C24F N3F 120.3(7)
C25F C24F N3F 119.1(7)
C24F C25F C26F 119.1(8)
C24F C25F H25F 120.5
C26F C25F H25F 120.5
C27F C26F C25F 120.8(8)
C27F C26F H26F 119.6
C25F C26F H26F 119.6
C26F C27F C28F 119.4(9)
C26F C27F H27F 120.3
C28F C27F H27F 120.3
C29F C28F C27F 120.2(8)
C29F C28F H28F 119.9
C27F C28F H28F 119.9
C28F C29F C24F 120.2(8)
C28F C29F H29F 119.9
C24F C29F H29F 119.9
O1F C30F N1F 120.8(6)
O1F C30F C31F 121.4(6)
N1F C30F C31F 117.7(6)
C34F C31F C30F 107.4(6)
C34F C31F C32F 107.7(7)
C30F C31F C32F 113.0(6)
C34F C31F C33F 109.7(7)
C30F C31F C33F 108.5(6)
C32F C31F C33F 110.4(7)
C31F C32F H32J 109.5
C31F C32F H32K 109.5
H32J C32F H32K 109.5
C31F C32F H32L 109.5
H32J C32F H32L 109.5
H32K C32F H32L 109.5
C31F C33F H33J 109.5
C31F C33F H33K 109.5
H33J C33F H33K 109.5
C31F C33F H33L 109.5
H33J C33F H33L 109.5
H33K C33F H33L 109.5
C31F C34F H34J 109.5
C31F C34F H34K 109.5
H34J C34F H34K 109.5
C31F C34F H34L 109.5
H34J C34F H34L 109.5
H34K C34F H34L 109.5

loop_
_geom_bond_atom_site_label_1
_geom_bond_atom_site_label_2
_geom_bond_distance
Br1A C4A 1.883(7)
O1A C30A 1.229(8)
O2A C5A 1.343(9)
O2A H2A 0.8400
O3A C8A 1.252(10)
O4A C19A 1.359(9)
O4A H4A 0.8400
O5A C22A 1.246(8)
N1A C30A 1.345(9)
N1A C1A 1.465(8)
N1A H1A 0.8800
N2A C8A 1.357(12)
N2A C10A 1.436(11)
N2A C9A 1.489(11)
N3A C22A 1.359(9)
N3A C24A 1.427(9)
N3A C23A 1.488(9)
C1A C16A 1.509(9)
C1A C2A 1.519(9)
C1A H1AA 1.0000
C2A C3A 1.387(10)
C2A C7A 1.391(11)
C3A C4A 1.376(10)
C3A H3A 0.9500
C4A C5A 1.396(12)
C5A C6A 1.420(11)
C6A C7A 1.400(10)
C6A C8A 1.507(12)
C7A H7A 0.9500
C9A H9AA 0.9800
C9A H9AB 0.9800
C9A H9AC 0.9800
C10A C15A 1.360(12)
C10A C11A 1.383(11)
C11A C12A 1.376(12)
C11A H11A 0.9500
C12A C13A 1.381(13)
C12A H12A 0.9500
C13A C14A 1.389(13)
C13A H13A 0.9500
C14A C15A 1.377(13)
C14A H14A 0.9500
C15A H15A 0.9500
C16A C17A 1.373(10)
C16A C21A 1.410(10)
C17A C18A 1.403(9)
C17A H17A 0.9500
C18A C19A 1.399(10)
C18A C22A 1.480(10)
C19A C20A 1.397(11)
C20A C21A 1.379(11)
C20A H20A 0.9500
C21A H21A 0.9500
C23A H23A 0.9800
C23A H23B 0.9800
C23A H23C 0.9800
C24A C29A 1.390(11)
C24A C25A 1.391(11)
C25A C26A 1.378(11)
C25A H25A 0.9500
C26A C27A 1.387(13)
C26A H26A 0.9500
C27A C28A 1.388(12)
C27A H27A 0.9500
C28A C29A 1.393(11)
C28A H28A 0.9500
C29A H29A 0.9500
C30A C31A 1.538(9)
C31A C33A 1.519(11)
C31A C32A 1.528(10)
C31A C34A 1.530(11)
C32A H32A 0.9800
C32A H32B 0.9800
C32A H32C 0.9800
C33A H33A 0.9800
C33A H33B 0.9800
C33A H33C 0.9800
C34A H34A 0.9800
C34A H34B 0.9800
C34A H34C 0.9800
Br1B C4B 1.899(7)
O1B C30B 1.225(9)
O2B C5B 1.352(8)
O2B H2B 0.8400
O3B C8B 1.252(8)
O4B C19B 1.347(11)
O4B H4B 0.8400
O5B C22B 1.268(10)
N1B C30B 1.368(9)
N1B C1B 1.454(8)
N1B H1B 0.8800
N2B C8B 1.346(9)
N2B C10B 1.436(9)
N2B C9B 1.473(10)
N3B C22B 1.341(12)
N3B C24B 1.433(11)
N3B C23B 1.476(11)
C1B C2B 1.530(9)
C1B C16B 1.533(10)
C1B H1BA 1.0000
C2B C7B 1.380(10)
C2B C3B 1.390(10)
C3B C4B 1.375(10)
C3B H3B 0.9500
C4B C5B 1.393(10)
C5B C6B 1.391(9)
C6B C7B 1.397(9)
C6B C8B 1.478(10)
C7B H7B 0.9500
C9B H9BA 0.9800
C9B H9BB 0.9800
C9B H9BC 0.9800
C10B C11B 1.378(12)
C10B C15B 1.386(10)
C11B C12B 1.401(11)
C11B H11B 0.9500
C12B C13B 1.400(12)
C12B H12B 0.9500
C13B C14B 1.372(13)
C13B H13B 0.9500
C14B C15B 1.393(11)
C14B H14B 0.9500
C15B H15B 0.9500
C16B C17B 1.374(11)
C16B C21B 1.389(10)
C17B C18B 1.426(11)
C17B H17B 0.9500
C18B C19B 1.405(12)
C18B C22B 1.480(12)
C19B C20B 1.360(14)
C20B C21B 1.418(13)
C20B H20B 0.9500
C21B H21B 0.9500
C23B H23D 0.9800
C23B H23E 0.9800
C23B H23F 0.9800
C24B C29B 1.375(12)
C24B C25B 1.389(12)
C25B C26B 1.389(14)
C25B H25B 0.9500
C26B C27B 1.398(14)
C26B H26B 0.9500
C27B C28B 1.376(13)
C27B H27B 0.9500
C28B C29B 1.404(13)
C28B H28B 0.9500
C29B H29B 0.9500
C30B C31B 1.528(10)
C31B C33B 1.495(13)
C31B C32B 1.524(12)
C31B C34B 1.540(11)
C32B H32D 0.9800
C32B H32E 0.9800
C32B H32F 0.9800
C33B H33D 0.9800
C33B H33E 0.9800
C33B H33F 0.9800
C34B H34D 0.9800
C34B H34E 0.9800
C34B H34F 0.9800
Br1C C4C 1.884(7)
O1C C161 1.198(9)
O2C C5C 1.345(9)
O2C H2C 0.8400
O3C C8C 1.254(9)
O4C C19C 1.346(9)
O4C H4C 0.8400
O5C C22C 1.239(8)
N1C C161 1.367(9)
N1C C1C 1.460(8)
N1C H1C 0.8800
N132 C22C 1.346(10)
N132 C24C 1.431(9)
N132 C23C 1.487(10)
N152 C8C 1.366(11)
N152 C10C 1.440(10)
N152 C9C 1.468(10)
C1C C16C 1.520(9)
C1C C2C 1.522(9)
C1C H1CA 1.0000
C2C C7C 1.363(11)
C2C C3C 1.392(10)
C3C C4C 1.388(10)
C3C H3C 0.9500
C4C C5C 1.382(11)
C5C C6C 1.419(10)
C6C C7C 1.410(10)
C6C C8C 1.472(11)
C7C H7C 0.9500
C9C H9CA 0.9800
C9C H9CB 0.9800
C9C H9CC 0.9800
C10C C11C 1.384(11)
C10C C15C 1.385(11)
C11C C12C 1.383(12)
C11C H11C 0.9500
C12C C13C 1.365(13)
C12C H12C 0.9500
C13C C14C 1.382(13)
C13C H13C 0.9500
C14C C15C 1.382(12)
C14C H14C 0.9500
C15C H15C 0.9500
C16C C17C 1.388(10)
C16C C21C 1.391(10)
C17C C18C 1.385(9)
C17C H17C 0.9500
C18C C19C 1.424(11)
C18C C22C 1.495(10)
C19C C20C 1.384(12)
C20C C21C 1.373(11)
C20C H20C 0.9500
C21C H21C 0.9500
C23C H23G 0.9800
C23C H23H 0.9800
C23C H23I 0.9800
C24C C29C 1.391(11)
C24C C25C 1.393(11)
C25C C26C 1.380(11)
C25C H25C 0.9500
C26C C27C 1.382(13)
C26C H26C 0.9500
C27C C28C 1.391(13)
C27C H27C 0.9500
C28C C29C 1.398(11)
C28C H28C 0.9500
C29C H29C 0.9500
C161 C162 1.537(9)
C162 C164 1.481(15)
C162 C163 1.491(12)
C162 C165 1.492(13)
C163 H16A 0.9800
C163 H16B 0.9800
C163 H16C 0.9800
C164 H16D 0.9800
C164 H16E 0.9800
C164 H16F 0.9800
C165 H16G 0.9800
C165 H16H 0.9800
C165 H16I 0.9800
Br1D C4D 1.900(7)
O1D C30D 1.217(9)
O2D C5D 1.347(8)
O2D H2D 0.8400
O3D C8D 1.256(8)
O4D C19D 1.360(9)
O4D H4D 0.8400
O5D C22D 1.252(9)
N1D C30D 1.353(9)
N1D C1D 1.469(8)
N1D H1D 0.8800
N2D C8D 1.355(9)
N2D C10D 1.440(9)
N2D C9D 1.474(10)
N3D C22D 1.344(10)
N3D C24D 1.433(10)
N3D C23D 1.466(10)
C1D C2D 1.511(9)
C1D C16D 1.522(9)
C1D H1DA 1.0000
C2D C7D 1.378(10)
C2D C3D 1.410(10)
C3D C4D 1.367(10)
C3D H3D 0.9500
C4D C5D 1.394(10)
C5D C6D 1.401(10)
C6D C7D 1.411(9)
C6D C8D 1.484(10)
C7D H7D 0.9500
C9D H9DA 0.9800
C9D H9DB 0.9800
C9D H9DC 0.9800
C10D C11D 1.390(11)
C10D C15D 1.392(10)
C11D C12D 1.392(10)
C11D H11D 0.9500
C12D C13D 1.367(11)
C12D H12D 0.9500
C13D C14D 1.370(13)
C13D H13D 0.9500
C14D C15D 1.400(11)
C14D H14D 0.9500
C15D H15D 0.9500
C16D C17D 1.377(10)
C16D C21D 1.396(9)
C17D C18D 1.393(10)
C17D H17D 0.9500
C18D C19D 1.402(11)
C18D C22D 1.500(11)
C19D C20D 1.406(11)
C20D C21D 1.359(10)
C20D H20D 0.9500
C21D H21D 0.9500
C23D H23J 0.9800
C23D H23K 0.9800
C23D H23L 0.9800
C24D C29D 1.369(11)
C24D C25D 1.385(11)
C25D C26D 1.370(13)
C25D H25D 0.9500
C26D C27D 1.397(14)
C26D H26D 0.9500
C27D C28D 1.396(13)
C27D H27D 0.9500
C28D C29D 1.383(12)
C28D H28D 0.9500
C29D H29D 0.9500
C30D C31D 1.531(9)
C31D C32D 1.475(13)
C31D C33D 1.501(12)
C31D C34D 1.505(12)
C32D H32G 0.9800
C32D H32H 0.9800
C32D H32I 0.9800
C33D H33G 0.9800
C33D H33H 0.9800
C33D H33I 0.9800
C34D H34G 0.9800
C34D H34H 0.9800
C34D H34I 0.9800
Br1E C4E 1.883(7)
O1E C47 1.226(9)
O2E C5E 1.351(9)
O2E H2E 0.8400
O3E C8E 1.264(9)
O4E C19E 1.362(8)
O4E H4E 0.8400
O5E C22E 1.235(8)
N1E C47 1.356(9)
N1E C1E 1.452(8)
N1E H1E 0.8800
N2E C8E 1.324(11)
N2E C10E 1.446(10)
N2E C9E 1.487(10)
N3E C22E 1.350(9)
N3E C24E 1.435(9)
N3E C23E 1.469(10)
C1E C16E 1.500(9)
C1E C2E 1.526(9)
C1E H1EA 1.0000
C2E C3E 1.373(10)
C2E C7E 1.397(10)
C3E C4E 1.375(10)
C3E H3E 0.9500
C4E C5E 1.407(11)
C5E C6E 1.401(11)
C6E C7E 1.398(10)
C6E C8E 1.487(11)
C7E H7E 0.9500
C9E H9EA 0.9800
C9E H9EB 0.9800
C9E H9EC 0.9800
C10E C15E 1.366(12)
C10E C11E 1.390(11)
C11E C12E 1.384(12)
C11E H11E 0.9500
C12E C13E 1.378(14)
C12E H12E 0.9500
C13E C14E 1.387(14)
C13E H13E 0.9500
C14E C15E 1.385(13)
C14E H14E 0.9500
C15E H15E 0.9500
C16E C17E 1.396(10)
C16E C21E 1.407(10)
C17E C18E 1.400(9)
C17E H17E 0.9500
C18E C19E 1.396(10)
C18E C22E 1.493(10)
C19E C20E 1.401(10)
C20E C21E 1.372(10)
C20E H20E 0.9500
C21E H21E 0.9500
C23E H23M 0.9800
C23E H23N 0.9800
C23E H23O 0.9800
C24E C29E 1.385(13)
C24E C25E 1.398(12)
C25E C26E 1.367(13)
C25E H25E 0.9500
C26E C27E 1.403(16)
C26E H26E 0.9500
C27E C28E 1.401(15)
C27E H27E 0.9500
C28E C29E 1.383(11)
C28E H28E 0.9500
C29E H29E 0.9500
C43 C44 1.503(12)
C43 C47 1.521(9)
C43 C45 1.524(10)
C43 C46 1.538(11)
C44 H44A 0.9800
C44 H44B 0.9800
C44 H44C 0.9800
C45 H45A 0.9800
C45 H45B 0.9800
C45 H45C 0.9800
C46 H46A 0.9800
C46 H46B 0.9800
C46 H46C 0.9800
Br1F C4F 1.878(7)
O1F C30F 1.230(9)
O2F C5F 1.356(8)
O2F H2F 0.8400
O3F C8F 1.241(8)
O4F C19F 1.352(9)
O4F H4F 0.8400
O5F C22F 1.244(10)
N1F C30F 1.349(9)
N1F C1F 1.472(8)
N1F H1F 0.8800
N2F C8F 1.353(8)
N2F C10F 1.442(9)
N2F C9F 1.488(9)
N3F C22F 1.346(12)
N3F C24F 1.434(11)
N3F C23F 1.482(11)
C1F C2F 1.515(9)
C1F C16F 1.522(10)
C1F H1FA 1.0000
C2F C7F 1.380(10)
C2F C3F 1.402(10)
C3F C4F 1.375(10)
C3F H3F 0.9500
C4F C5F 1.400(10)
C5F C6F 1.392(9)
C6F C7F 1.401(9)
C6F C8F 1.494(9)
C7F H7F 0.9500
C9F H9FA 0.9800
C9F H9FB 0.9800
C9F H9FC 0.9800
C10F C15F 1.384(10)
C10F C11F 1.388(11)
C11F C12F 1.393(11)
C11F H11F 0.9500
C12F C13F 1.379(11)
C12F H12F 0.9500
C13F C14F 1.386(13)
C13F H13F 0.9500
C14F C15F 1.386(11)
C14F H14F 0.9500
C15F H15F 0.9500
C16F C21F 1.371(11)
C16F C17F 1.402(10)
C17F C18F 1.370(11)
C17F H17F 0.9500
C18F C19F 1.403(13)
C18F H18F 0.9500
C19F C20F 1.405(12)
C20F C21F 1.415(10)
C20F C22F 1.490(12)
C21F H21F 0.9500
C23F H23P 0.9800
C23F H23Q 0.9800
C23F H23R 0.9800
C24F C29F 1.382(12)
C24F C25F 1.391(12)
C25F C26F 1.392(14)
C25F H25F 0.9500
C26F C27F 1.380(13)
C26F H26F 0.9500
C27F C28F 1.395(13)
C27F H27F 0.9500
C28F C29F 1.378(13)
C28F H28F 0.9500
C29F H29F 0.9500
C30F C31F 1.533(9)
C31F C34F 1.527(11)
C31F C32F 1.533(11)
C31F C33F 1.534(10)
C32F H32J 0.9800
C32F H32K 0.9800
C32F H32L 0.9800
C33F H33J 0.9800
C33F H33K 0.9800
C33F H33L 0.9800
C34F H34J 0.9800
C34F H34K 0.9800
C34F H34L 0.9800

loop_
_geom_hbond_atom_site_label_D
_geom_hbond_atom_site_label_H
_geom_hbond_atom_site_label_A
_geom_hbond_distance_DH
_geom_hbond_distance_HA
_geom_hbond_distance_DA
_geom_hbond_angle_DHA
O2A H2A O3A 0.84 1.77 2.512(9) 145.9
O4A H4A O5A 0.84 1.92 2.637(8) 143.1
N1A H1A O3B 0.88 2.22 2.948(7) 140.0
O2B H2B O3B 0.84 1.84 2.566(7) 144.3
O4B H4B O5B 0.84 1.88 2.507(11) 129.8
N1B H1B O5A 0.88 2.33 3.032(7) 136.9
O2C H2C O3C 0.84 1.79 2.524(9) 145.5
O4C H4C O5C 0.84 1.95 2.634(9) 138.4
N1C H1C O3D 0.88 2.21 2.994(7) 148.5
O2D H2D O3D 0.84 1.88 2.603(7) 142.9
O4D H4D O5D 0.84 1.80 2.527(9) 144.2
N1D H1D O5C 0.88 2.27 3.027(7) 144.5
O2E H2E O3E 0.84 1.78 2.506(9) 143.8
O4E H4E O5E 0.84 1.94 2.648(8) 141.7
N1E H1E O3F 0.88 2.23 2.980(7) 143.0
O2F H2F O3F 0.84 1.87 2.589(7) 142.1
O4F H4F O5F 0.84 1.82 2.553(10) 144.3
N1F H1F O5E 0.88 2.27 2.986(7) 137.8

loop_
_geom_torsion_atom_site_label_1
_geom_torsion_atom_site_label_2
_geom_torsion_atom_site_label_3
_geom_torsion_atom_site_label_4
_geom_torsion
C30A N1A C1A C16A -167.7(6)
C30A N1A C1A C2A 68.4(8)
N1A C1A C2A C3A -149.7(6)
C16A C1A C2A C3A 84.8(8)
N1A C1A C2A C7A 33.4(9)
C16A C1A C2A C7A -92.0(7)
C7A C2A C3A C4A -0.9(10)
C1A C2A C3A C4A -177.8(6)
C2A C3A C4A C5A 0.1(10)
C2A C3A C4A Br1A 178.8(5)
C3A C4A C5A O2A -179.7(6)
Br1A C4A C5A O2A 1.6(9)
C3A C4A C5A C6A 1.9(11)
Br1A C4A C5A C6A -176.8(5)
O2A C5A C6A C7A 178.5(7)
C4A C5A C6A C7A -3.1(11)
O2A C5A C6A C8A 2.3(11)
C4A C5A C6A C8A -179.3(7)
C3A C2A C7A C6A -0.4(10)
C1A C2A C7A C6A 176.4(6)
C5A C6A C7A C2A 2.4(11)
C8A C6A C7A C2A 178.3(7)
C10A N2A C8A O3A -156.5(8)
C9A N2A C8A O3A 4.2(11)
C10A N2A C8A C6A 24.1(12)
C9A N2A C8A C6A -175.2(7)
C7A C6A C8A O3A -160.8(8)
C5A C6A C8A O3A 15.2(11)
C7A C6A C8A N2A 18.6(12)
C5A C6A C8A N2A -165.4(7)
C8A N2A C10A C15A -127.3(9)
C9A N2A C10A C15A 71.9(10)
C8A N2A C10A C11A 58.0(11)
C9A N2A C10A C11A -102.9(9)
C15A C10A C11A C12A -0.1(12)
N2A C10A C11A C12A 174.5(7)
C10A C11A C12A C13A -1.2(12)
C11A C12A C13A C14A 1.8(13)
C12A C13A C14A C15A -0.9(14)
C11A C10A C15A C14A 0.9(13)
N2A C10A C15A C14A -173.7(8)
C13A C14A C15A C10A -0.4(14)
N1A C1A C16A C17A 122.5(7)
C2A C1A C16A C17A -112.5(7)
N1A C1A C16A C21A -59.6(8)
C2A C1A C16A C21A 65.4(8)
C21A C16A C17A C18A -1.6(10)
C1A C16A C17A C18A 176.3(6)
C16A C17A C18A C19A 3.2(10)
C16A C17A C18A C22A 178.9(6)
C17A C18A C19A O4A 179.2(6)
C22A C18A C19A O4A 3.2(10)
C17A C18A C19A C20A -2.8(10)
C22A C18A C19A C20A -178.8(7)
O4A C19A C20A C21A 179.1(7)
C18A C19A C20A C21A 1.1(11)
C19A C20A C21A C16A 0.5(11)
C17A C16A C21A C20A -0.2(10)
C1A C16A C21A C20A -178.2(6)
C24A N3A C22A O5A -161.3(7)
C23A N3A C22A O5A 5.3(10)
C24A N3A C22A C18A 20.9(10)
C23A N3A C22A C18A -172.4(7)
C19A C18A C22A O5A 30.2(10)
C17A C18A C22A O5A -145.6(7)
C19A C18A C22A N3A -152.1(7)
C17A C18A C22A N3A 32.2(10)
C22A N3A C24A C29A 50.9(9)
C23A N3A C24A C29A -115.9(8)
C22A N3A C24A C25A -129.2(8)
C23A N3A C24A C25A 64.1(9)
C29A C24A C25A C26A -0.2(11)
N3A C24A C25A C26A 179.9(7)
C24A C25A C26A C27A 1.1(12)
C25A C26A C27A C28A -2.2(13)
C26A C27A C28A C29A 2.4(12)
C25A C24A C29A C28A 0.3(10)
N3A C24A C29A C28A -179.7(6)
C27A C28A C29A C24A -1.4(11)
C1A N1A C30A O1A -4.6(10)
C1A N1A C30A C31A 173.1(6)
O1A C30A C31A C33A 73.8(8)
N1A C30A C31A C33A -103.9(8)
O1A C30A C31A C32A -45.3(9)
N1A C30A C31A C32A 136.9(7)
O1A C30A C31A C34A -167.3(7)
N1A C30A C31A C34A 14.9(9)
C30B N1B C1B C2B 161.9(6)
C30B N1B C1B C16B -71.0(8)
N1B C1B C2B C7B -123.2(7)
C16B C1B C2B C7B 109.7(7)
N1B C1B C2B C3B 55.8(9)
C16B C1B C2B C3B -71.3(8)
C7B C2B C3B C4B 3.0(11)
C1B C2B C3B C4B -176.0(7)
C2B C3B C4B C5B -1.1(11)
C2B C3B C4B Br1B 177.1(5)
C3B C4B C5B O2B 176.2(6)
Br1B C4B C5B O2B -2.0(9)
C3B C4B C5B C6B -4.0(11)
Br1B C4B C5B C6B 177.8(5)
O2B C5B C6B C7B -173.3(6)
C4B C5B C6B C7B 6.9(10)
O2B C5B C6B C8B 3.6(10)
C4B C5B C6B C8B -176.2(6)
C3B C2B C7B C6B 0.2(11)
C1B C2B C7B C6B 179.2(6)
C5B C6B C7B C2B -5.3(11)
C8B C6B C7B C2B 178.1(7)
C10B N2B C8B O3B 160.7(7)
C9B N2B C8B O3B -4.7(11)
C10B N2B C8B C6B -19.2(11)
C9B N2B C8B C6B 175.4(7)
C5B C6B C8B O3B -27.8(10)
C7B C6B C8B O3B 148.9(7)
C5B C6B C8B N2B 152.1(7)
C7B C6B C8B N2B -31.2(11)
C8B N2B C10B C11B -48.5(10)
C9B N2B C10B C11B 117.0(8)
C8B N2B C10B C15B 133.8(8)
C9B N2B C10B C15B -60.7(9)
C15B C10B C11B C12B -2.2(10)
N2B C10B C11B C12B -179.9(6)
C10B C11B C12B C13B 1.4(11)
C11B C12B C13B C14B -0.3(11)
C12B C13B C14B C15B 0.0(12)
C11B C10B C15B C14B 1.9(10)
N2B C10B C15B C14B 179.6(6)
C13B C14B C15B C10B -0.8(11)
N1B C1B C16B C17B -34.5(9)
C2B C1B C16B C17B 91.0(8)
N1B C1B C16B C21B 145.0(6)
C2B C1B C16B C21B -89.5(8)
C21B C16B C17B C18B -0.9(11)
C1B C16B C17B C18B 178.5(6)
C16B C17B C18B C19B -3.2(11)
C16B C17B C18B C22B -178.0(7)
C17B C18B C19B O4B -175.6(8)
C22B C18B C19B O4B -0.5(12)
C17B C18B C19B C20B 5.4(12)
C22B C18B C19B C20B -179.5(8)
O4B C19B C20B C21B 177.5(8)
C18B C19B C20B C21B -3.5(13)
C17B C16B C21B C20B 3.0(11)
C1B C16B C21B C20B -176.4(7)
C19B C20B C21B C16B -0.9(12)
C24B N3B C22B O5B 162.2(8)
C23B N3B C22B O5B 1.0(11)
C24B N3B C22B C18B -19.8(13)
C23B N3B C22B C18B 179.1(7)
C19B C18B C22B O5B -16.3(11)
C17B C18B C22B O5B 158.5(8)
C19B C18B C22B N3B 165.7(8)
C17B C18B C22B N3B -19.5(12)
C22B N3B C24B C29B -58.8(12)
C23B N3B C24B C29B 103.0(9)
C22B N3B C24B C25B 127.9(10)
C23B N3B C24B C25B -70.2(10)
C29B C24B C25B C26B -1.0(14)
N3B C24B C25B C26B 172.1(9)
C24B C25B C26B C27B 1.0(15)
C25B C26B C27B C28B 0.3(15)
C26B C27B C28B C29B -1.7(15)
C25B C24B C29B C28B -0.4(13)
N3B C24B C29B C28B -173.4(8)
C27B C28B C29B C24B 1.8(14)
C1B N1B C30B O1B 4.8(10)
C1B N1B C30B C31B -174.5(6)
O1B C30B C31B C33B 134.5(9)
N1B C30B C31B C33B -46.1(9)
O1B C30B C31B C32B -103.0(9)
N1B C30B C31B C32B 76.4(9)
O1B C30B C31B C34B 14.9(10)
N1B C30B C31B C34B -165.7(7)
C161 N1C C1C C16C -169.5(6)
C161 N1C C1C C2C 67.5(8)
N1C C1C C2C C7C 33.3(9)
C16C C1C C2C C7C -90.8(8)
N1C C1C C2C C3C -149.4(6)
C16C C1C C2C C3C 86.5(7)
C7C C2C C3C C4C -1.7(10)
C1C C2C C3C C4C -179.0(6)
C2C C3C C4C C5C 0.1(11)
C2C C3C C4C Br1C 180.0(5)
C3C C4C C5C O2C -178.9(6)
Br1C C4C C5C O2C 1.2(9)
C3C C4C C5C C6C 1.9(11)
Br1C C4C C5C C6C -178.0(5)
O2C C5C C6C C7C 178.6(7)
C4C C5C C6C C7C -2.3(10)
O2C C5C C6C C8C 1.0(11)
C4C C5C C6C C8C -179.9(7)
C3C C2C C7C C6C 1.3(11)
C1C C2C C7C C6C 178.5(6)
C5C C6C C7C C2C 0.7(11)
C8C C6C C7C C2C 178.1(7)
C10C N152 C8C O3C -158.9(7)
C9C N152 C8C O3C 3.4(11)
C10C N152 C8C C6C 22.7(12)
C9C N152 C8C C6C -174.9(7)
C7C C6C C8C O3C -157.5(7)
C5C C6C C8C O3C 19.9(11)
C7C C6C C8C N152 20.8(12)
C5C C6C C8C N152 -161.8(7)
C8C N152 C10C C11C 58.3(11)
C9C N152 C10C C11C -104.8(9)
C8C N152 C10C C15C -127.7(8)
C9C N152 C10C C15C 69.2(10)
C15C C10C C11C C12C 0.0(12)
N152 C10C C11C C12C 173.9(7)
C10C C11C C12C C13C 0.0(13)
C11C C12C C13C C14C 0.1(13)
C12C C13C C14C C15C -0.2(14)
C13C C14C C15C C10C 0.2(13)
C11C C10C C15C C14C -0.1(12)
N152 C10C C15C C14C -174.1(7)
N1C C1C C16C C17C 125.4(6)
C2C C1C C16C C17C -110.1(7)
N1C C1C C16C C21C -58.5(8)
C2C C1C C16C C21C 65.9(8)
C21C C16C C17C C18C -1.4(9)
C1C C16C C17C C18C 174.9(6)
C16C C17C C18C C19C 2.3(10)
C16C C17C C18C C22C 178.0(6)
C17C C18C C19C O4C 178.0(7)
C22C C18C C19C O4C 2.2(10)
C17C C18C C19C C20C -1.2(10)
C22C C18C C19C C20C -177.0(7)
O4C C19C C20C C21C 179.9(7)
C18C C19C C20C C21C -0.9(11)
C19C C20C C21C C16C 1.8(11)
C17C C16C C21C C20C -0.7(10)
C1C C16C C21C C20C -176.9(6)
C24C N132 C22C O5C -159.9(7)
C23C N132 C22C O5C 6.8(11)
C24C N132 C22C C18C 22.6(11)
C23C N132 C22C C18C -170.6(7)
C17C C18C C22C O5C -148.2(7)
C19C C18C C22C O5C 27.5(10)
C17C C18C C22C N132 29.3(10)
C19C C18C C22C N132 -155.0(7)
C22C N132 C24C C29C 54.7(10)
C23C N132 C24C C29C -112.3(8)
C22C N132 C24C C25C -127.3(8)
C23C N132 C24C C25C 65.7(9)
C29C C24C C25C C26C -1.9(12)
N132 C24C C25C C26C -179.9(7)
C24C C25C C26C C27C 2.4(12)
C25C C26C C27C C28C -2.7(13)
C26C C27C C28C C29C 2.5(13)
C25C C24C C29C C28C 1.7(11)
N132 C24C C29C C28C 179.7(7)
C27C C28C C29C C24C -2.0(12)
C1C N1C C161 O1C -1.7(9)
C1C N1C C161 C162 176.1(6)
O1C C161 C162 C164 -129.0(11)
N1C C161 C162 C164 53.3(12)
O1C C161 C162 C163 107.1(10)
N1C C161 C162 C163 -70.7(10)
O1C C161 C162 C165 -14.2(11)
N1C C161 C162 C165 168.0(9)
C30D N1D C1D C2D 167.2(6)
C30D N1D C1D C16D -65.8(8)
N1D C1D C2D C7D -127.7(6)
C16D C1D C2D C7D 105.0(7)
N1D C1D C2D C3D 55.6(8)
C16D C1D C2D C3D -71.7(8)
C7D C2D C3D C4D 3.9(10)
C1D C2D C3D C4D -179.4(6)
C2D C3D C4D C5D -2.9(11)
C2D C3D C4D Br1D 175.0(5)
C3D C4D C5D O2D 177.6(6)
Br1D C4D C5D O2D -0.4(8)
C3D C4D C5D C6D -2.8(10)
Br1D C4D C5D C6D 179.3(5)
O2D C5D C6D C7D -173.1(6)
C4D C5D C6D C7D 7.2(10)
O2D C5D C6D C8D 1.5(10)
C4D C5D C6D C8D -178.1(6)
C3D C2D C7D C6D 0.7(10)
C1D C2D C7D C6D -176.1(6)
C5D C6D C7D C2D -6.3(10)
C8D C6D C7D C2D 179.2(6)
C10D N2D C8D O3D 156.0(7)
C9D N2D C8D O3D -4.8(11)
C10D N2D C8D C6D -26.1(11)
C9D N2D C8D C6D 173.0(7)
C5D C6D C8D O3D -26.1(10)
C7D C6D C8D O3D 148.3(7)
C5D C6D C8D N2D 156.0(7)
C7D C6D C8D N2D -29.5(10)
C8D N2D C10D C11D -46.4(10)
C9D N2D C10D C11D 114.8(8)
C8D N2D C10D C15D 136.2(8)
C9D N2D C10D C15D -62.7(9)
C15D C10D C11D C12D -0.5(10)
N2D C10D C11D C12D -177.9(6)
C10D C11D C12D C13D -0.2(11)
C11D C12D C13D C14D 0.6(11)
C12D C13D C14D C15D -0.3(12)
C11D C10D C15D C14D 0.8(11)
N2D C10D C15D C14D 178.3(6)
C13D C14D C15D C10D -0.4(11)
N1D C1D C16D C17D -31.7(9)
C2D C1D C16D C17D 94.6(8)
N1D C1D C16D C21D 147.8(6)
C2D C1D C16D C21D -86.0(7)
C21D C16D C17D C18D -0.7(10)
C1D C16D C17D C18D 178.8(6)
C16D C17D C18D C19D -3.0(11)
C16D C17D C18D C22D -179.5(7)
C17D C18D C19D O4D -174.6(7)
C22D C18D C19D O4D 2.1(12)
C17D C18D C19D C20D 4.8(11)
C22D C18D C19D C20D -178.4(7)
O4D C19D C20D C21D 176.6(7)
C18D C19D C20D C21D -2.9(12)
C19D C20D C21D C16D -0.9(11)
C17D C16D C21D C20D 2.7(11)
C1D C16D C21D C20D -176.8(6)
C24D N3D C22D O5D 161.2(8)
C23D N3D C22D O5D 2.2(11)
C24D N3D C22D C18D -22.4(12)
C23D N3D C22D C18D 178.6(7)
C17D C18D C22D O5D 156.2(7)
C19D C18D C22D O5D -20.3(11)
C17D C18D C22D N3D -20.2(12)
C19D C18D C22D N3D 163.3(7)
C22D N3D C24D C29D -57.5(11)
C23D N3D C24D C29D 102.4(8)
C22D N3D C24D C25D 127.9(9)
C23D N3D C24D C25D -72.1(10)
C29D C24D C25D C26D -0.3(13)
N3D C24D C25D C26D 174.3(8)
C24D C25D C26D C27D 1.5(14)
C25D C26D C27D C28D -0.8(14)
C26D C27D C28D C29D -1.2(13)
C25D C24D C29D C28D -1.7(12)
N3D C24D C29D C28D -176.2(7)
C27D C28D C29D C24D 2.5(13)
C1D N1D C30D O1D 5.7(10)
C1D N1D C30D C31D -172.9(6)
O1D C30D C31D C32D 129.5(12)
N1D C30D C31D C32D -52.0(12)
O1D C30D C31D C33D -106.4(10)
N1D C30D C31D C33D 72.2(10)
O1D C30D C31D C34D 10.2(12)
N1D C30D C31D C34D -171.2(10)
C47 N1E C1E C16E -163.9(6)
C47 N1E C1E C2E 70.4(8)
N1E C1E C2E C3E -145.1(6)
C16E C1E C2E C3E 88.2(8)
N1E C1E C2E C7E 38.4(9)
C16E C1E C2E C7E -88.3(8)
C7E C2E C3E C4E -1.2(10)
C1E C2E C3E C4E -177.8(6)
C2E C3E C4E C5E 0.4(11)
C2E C3E C4E Br1E 178.8(5)
C3E C4E C5E O2E -178.0(7)
Br1E C4E C5E O2E 3.6(9)
C3E C4E C5E C6E 2.0(11)
Br1E C4E C5E C6E -176.3(5)
O2E C5E C6E C7E 176.5(7)
C4E C5E C6E C7E -3.6(10)
O2E C5E C6E C8E -0.3(11)
C4E C5E C6E C8E 179.6(7)
C3E C2E C7E C6E -0.5(10)
C1E C2E C7E C6E 176.0(6)
C5E C6E C7E C2E 2.9(10)
C8E C6E C7E C2E 179.5(7)
C10E N2E C8E O3E -161.3(8)
C9E N2E C8E O3E 0.7(11)
C10E N2E C8E C6E 22.2(12)
C9E N2E C8E C6E -175.7(7)
C7E C6E C8E O3E -158.0(7)
C5E C6E C8E O3E 18.6(11)
C7E C6E C8E N2E 18.5(12)
C5E C6E C8E N2E -164.9(7)
C8E N2E C10E C15E -127.4(9)
C9E N2E C10E C15E 69.7(10)
C8E N2E C10E C11E 59.8(11)
C9E N2E C10E C11E -103.1(9)
C15E C10E C11E C12E 0.4(12)
N2E C10E C11E C12E 173.0(7)
C10E C11E C12E C13E -0.1(13)
C11E C12E C13E C14E 0.1(13)
C12E C13E C14E C15E -0.3(14)
C11E C10E C15E C14E -0.6(13)
N2E C10E C15E C14E -173.2(8)
C13E C14E C15E C10E 0.6(14)
N1E C1E C16E C17E 121.0(7)
C2E C1E C16E C17E -112.9(7)
N1E C1E C16E C21E -62.3(8)
C2E C1E C16E C21E 63.8(8)
C21E C16E C17E C18E -1.4(9)
C1E C16E C17E C18E 175.4(6)
C16E C17E C18E C19E 2.0(10)
C16E C17E C18E C22E 176.5(6)
C17E C18E C19E O4E -179.6(6)
C22E C18E C19E O4E 5.5(10)
C17E C18E C19E C20E -1.3(10)
C22E C18E C19E C20E -176.1(6)
O4E C19E C20E C21E 178.5(6)
C18E C19E C20E C21E 0.1(10)
C19E C20E C21E C16E 0.5(11)
C17E C16E C21E C20E 0.2(10)
C1E C16E C21E C20E -176.6(6)
C24E N3E C22E O5E -161.9(7)
C23E N3E C22E O5E 6.9(11)
C24E N3E C22E C18E 19.8(11)
C23E N3E C22E C18E -171.4(7)
C19E C18E C22E O5E 29.8(10)
C17E C18E C22E O5E -144.8(7)
C19E C18E C22E N3E -151.8(7)
C17E C18E C22E N3E 33.6(10)
C22E N3E C24E C29E 54.1(10)
C23E N3E C24E C29E -114.8(8)
C22E N3E C24E C25E -127.3(8)
C23E N3E C24E C25E 63.8(10)
C29E C24E C25E C26E -0.7(12)
N3E C24E C25E C26E -179.3(7)
C24E C25E C26E C27E 1.1(14)
C25E C26E C27E C28E -2.0(14)
C26E C27E C28E C29E 2.4(13)
C27E C28E C29E C24E -2.0(12)
C25E C24E C29E C28E 1.2(11)
N3E C24E C29E C28E 179.8(7)
C1E N1E C47 O1E -1.0(9)
C1E N1E C47 C43 176.3(6)
C44 C43 C47 O1E -142.9(8)
C45 C43 C47 O1E 95.1(8)
C46 C43 C47 O1E -20.7(10)
C44 C43 C47 N1E 39.9(9)
C45 C43 C47 N1E -82.2(8)
C46 C43 C47 N1E 162.0(7)
C30F N1F C1F C2F 169.0(6)
C30F N1F C1F C16F -65.3(8)
N1F C1F C2F C7F -129.2(6)
C16F C1F C2F C7F 104.9(7)
N1F C1F C2F C3F 53.1(8)
C16F C1F C2F C3F -72.8(8)
C7F C2F C3F C4F 3.2(10)
C1F C2F C3F C4F -179.0(6)
C2F C3F C4F C5F -1.5(11)
C2F C3F C4F Br1F 175.6(5)
C3F C4F C5F O2F 176.3(6)
Br1F C4F C5F O2F -0.8(9)
C3F C4F C5F C6F -3.5(10)
Br1F C4F C5F C6F 179.4(5)
O2F C5F C6F C7F -173.2(6)
C4F C5F C6F C7F 6.6(9)
O2F C5F C6F C8F 3.6(9)
C4F C5F C6F C8F -176.5(6)
C3F C2F C7F C6F 0.1(10)
C1F C2F C7F C6F -177.8(6)
C5F C6F C7F C2F -5.0(10)
C8F C6F C7F C2F 178.4(6)
C10F N2F C8F O3F 155.3(6)
C9F N2F C8F O3F -5.5(10)
C10F N2F C8F C6F -25.4(10)
C9F N2F C8F C6F 173.7(6)
C5F C6F C8F O3F -27.0(9)
C7F C6F C8F O3F 149.7(7)
C5F C6F C8F N2F 153.8(6)
C7F C6F C8F N2F -29.5(10)
C8F N2F C10F C15F 138.2(7)
C9F N2F C10F C15F -60.8(9)
C8F N2F C10F C11F -43.2(9)
C9F N2F C10F C11F 117.8(7)
C15F C10F C11F C12F 0.4(10)
N2F C10F C11F C12F -178.2(6)
C10F C11F C12F C13F -0.8(10)
C11F C12F C13F C14F 0.8(11)
C12F C13F C14F C15F -0.3(11)
C11F C10F C15F C14F 0.1(10)
N2F C10F C15F C14F 178.7(6)
C13F C14F C15F C10F -0.1(11)
N1F C1F C16F C21F -30.2(9)
C2F C1F C16F C21F 94.5(8)
N1F C1F C16F C17F 149.6(6)
C2F C1F C16F C17F -85.8(7)
C21F C16F C17F C18F 2.7(11)
C1F C16F C17F C18F -177.1(7)
C16F C17F C18F C19F -0.9(12)
C17F C18F C19F O4F 178.4(7)
C17F C18F C19F C20F -2.9(12)
O4F C19F C20F C21F -176.7(7)
C18F C19F C20F C21F 4.6(11)
O4F C19F C20F C22F -1.5(12)
C18F C19F C20F C22F 179.8(7)
C17F C16F C21F C20F -0.8(11)
C1F C16F C21F C20F 178.9(6)
C19F C20F C21F C16F -2.8(11)
C22F C20F C21F C16F -177.6(7)
C24F N3F C22F O5F 159.4(8)
C23F N3F C22F O5F -0.3(12)
C24F N3F C22F C20F -22.8(13)
C23F N3F C22F C20F 177.4(8)
C19F C20F C22F O5F -16.9(12)
C21F C20F C22F O5F 157.9(8)
C19F C20F C22F N3F 165.3(8)
C21F C20F C22F N3F -19.8(12)
C22F N3F C24F C29F -57.1(12)
C23F N3F C24F C29F 103.4(9)
C22F N3F C24F C25F 128.0(9)
C23F N3F C24F C25F -71.4(10)
C29F C24F C25F C26F -0.2(13)
N3F C24F C25F C26F 174.7(8)
C24F C25F C26F C27F 0.1(14)
C25F C26F C27F C28F 0.1(14)
C26F C27F C28F C29F -0.1(13)
C27F C28F C29F C24F 0.0(13)
C25F C24F C29F C28F 0.1(13)
N3F C24F C29F C28F -174.7(8)
C1F N1F C30F O1F 6.1(10)
C1F N1F C30F C31F -171.0(6)
O1F C30F C31F C34F -79.6(8)
N1F C30F C31F C34F 97.6(8)
O1F C30F C31F C32F 161.8(7)
N1F C30F C31F C32F -21.1(9)
O1F C30F C31F C33F 39.0(10)
N1F C30F C31F C33F -143.8(7)
